data_7717001
loop_
_publ_author_name
'Zhou, Xuejuan'
'Qin, Huiliang'
'Zeng, Zhaopeng'
'Luo, Shuchang'
'Yang, Tao'
'Cen, Peipei'
'Liu, Xiangyu'

_publ_section_title
;
 Modulation of the magnetic properties of mononuclear Dy(III) complexes by
 tuning the coordination geometry and local symmetry.
;
_journal_issue 39
_journal_name_full 'Dalton transactions (Cambridge, England : 2003)'
_journal_page_first 16219
_journal_page_last 16228
_journal_paper_doi 10.1039/d4dt02135e
_journal_volume 53
_journal_year 2024
_chemical_formula_moiety '2(C28 H32 Cl2 Dy N7 O5), 1.5(C6 H2 Cl2 N O3), 2(F6 P), H2 O, 0.5(C6 Cl2 N O3)'
_chemical_formula_sum 'C68 H69 Cl8 Dy2 F12 N16 O17 P2'
_chemical_formula_weight 2280.93
_space_group_crystal_system triclinic
_space_group_IT_number 2
_space_group_name_Hall '-P 1'
_space_group_name_H-M_alt 'P -1'
_atom_sites_solution_hydrogens mixed
_atom_sites_solution_primary dual
_audit_creation_date 2021-10-22
_audit_creation_method
;
Olex2 1.5
(compiled 2021.10.07 svn.r9718050b for OlexSys, GUI svn.r6410)
;
_audit_update_record
;
2024-04-01 deposited with the CCDC.	2024-09-12 downloaded from the CCDC.
;
_cell_angle_alpha 105.480(2)
_cell_angle_beta 91.339(2)
_cell_angle_gamma 103.205(2)
_cell_formula_units_Z 2
_cell_length_a 12.6622(7)
_cell_length_b 18.6466(12)
_cell_length_c 19.8147(13)
_cell_measurement_reflns_used 9915
_cell_measurement_temperature 150.0
_cell_measurement_theta_max 24.68
_cell_measurement_theta_min 2.17
_cell_volume 4371.7(5)
_computing_cell_refinement 'SAINT V8.40A (Bruker, 2019)'
_computing_data_collection 'SAINT V8.40A (Bruker, 2019)'
_computing_data_reduction 'SAINT V8.40A (Bruker, 2019)'
_computing_molecular_graphics 'Olex2 1.5 (Dolomanov et al., 2009)'
_computing_publication_material 'Olex2 1.5 (Dolomanov et al., 2009)'
_computing_structure_refinement 'SHELXL 2018/3 (Sheldrick, 2015)'
_computing_structure_solution 'SHELXT 2014/5 (Sheldrick, 2014)'
_diffrn_ambient_temperature 150.00
_diffrn_measured_fraction_theta_full 0.993
_diffrn_measured_fraction_theta_max 0.993
_diffrn_measurement_device_type 'CCD area detector'
_diffrn_measurement_method 'phi and omega scans'
_diffrn_radiation_monochromator graphite
_diffrn_radiation_type MoK\a
_diffrn_radiation_wavelength 0.71073
_diffrn_reflns_av_R_equivalents 0.0441
_diffrn_reflns_av_unetI/netI 0.0353
_diffrn_reflns_Laue_measured_fraction_full 0.993
_diffrn_reflns_Laue_measured_fraction_max 0.993
_diffrn_reflns_limit_h_max 14
_diffrn_reflns_limit_h_min -14
_diffrn_reflns_limit_k_max 21
_diffrn_reflns_limit_k_min -21
_diffrn_reflns_limit_l_max 23
_diffrn_reflns_limit_l_min -23
_diffrn_reflns_number 68773
_diffrn_reflns_point_group_measured_fraction_full 0.993
_diffrn_reflns_point_group_measured_fraction_max 0.993
_diffrn_reflns_theta_full 24.709
_diffrn_reflns_theta_max 24.709
_diffrn_reflns_theta_min 1.659
_exptl_absorpt_coefficient_mu 2.075
_exptl_absorpt_correction_T_max 0.7451
_exptl_absorpt_correction_T_min 0.6826
_exptl_absorpt_correction_type none
_exptl_absorpt_process_details
;
SADABS-2016/2 (Bruker,2016/2) was used for absorption correction.
wR2(int) was 0.0833 before and 0.0512 after correction.
The Ratio of minimum to maximum transmission is 0.9161.
The \l/2 correction factor is Not present.
;
_exptl_crystal_colour 'clear light colourless'
_exptl_crystal_colour_lustre clear
_exptl_crystal_colour_modifier light
_exptl_crystal_colour_primary colourless
_exptl_crystal_density_diffrn 1.733
_exptl_crystal_description block
_exptl_crystal_F_000 2262
_exptl_crystal_size_max 0.13
_exptl_crystal_size_mid 0.12
_exptl_crystal_size_min 0.11
_refine_diff_density_max 1.663
_refine_diff_density_min -1.127
_refine_diff_density_rms 0.111
_refine_ls_extinction_method none
_refine_ls_goodness_of_fit_ref 1.078
_refine_ls_hydrogen_treatment constr
_refine_ls_matrix_type full
_refine_ls_number_parameters 1285
_refine_ls_number_reflns 14798
_refine_ls_number_restraints 411
_refine_ls_restrained_S_all 1.083
_refine_ls_R_factor_all 0.0507
_refine_ls_R_factor_gt 0.0398
_refine_ls_shift/su_max 0.001
_refine_ls_shift/su_mean 0.000
_refine_ls_structure_factor_coef Fsqd
_refine_ls_weighting_details 'w=1/[\s^2^(Fo^2^)+(0.0455P)^2^+15.1934P] where P=(Fo^2^+2Fc^2^)/3'
_refine_ls_weighting_scheme calc
_refine_ls_wR_factor_gt 0.0988
_refine_ls_wR_factor_ref 0.1056
_reflns_Friedel_coverage 0.000
_reflns_number_gt 12155
_reflns_number_total 14798
_reflns_threshold_expression 'I > 2\s(I)'
_cod_data_source_file d4dt02135e2.cif
_cod_data_source_block xj6_22
_cod_depositor_comments 'Adding full bibliography for 7717000--7717002.cif.'
_cod_database_code 7717001
_shelx_shelxl_version_number 2018/3
_shelx_space_group_comment
;
The symmetry employed for this shelxl refinement is uniquely defined
by the following loop, which should always be used as a source of
symmetry information in preference to the above space-group names.
They are only intended as comments.
;
_shelx_estimated_absorpt_t_max 0.804
_shelx_estimated_absorpt_t_min 0.774
_olex2_refinement_description
;
1. Fixed Uiso
 At 1.2 times of:
  All C(H) groups, All C(H,H) groups
 At 1.5 times of:
  All C(H,H,H) groups, All O(H,H) groups
2. Restrained distances
 Cl7B-C58A = Cl8A-C62A
 1.73 with sigma of 0.01
 O16A-C57C
 1.3 with sigma of 0.01
 N15A-C61A \\sim N15A-C59A
 with sigma of 0.02
 O14A-C60A \\sim O15A-C60A
 with sigma of 0.02
 O16A-C62A \\sim O16A-C58A
 with sigma of 0.02
 Cl7B-C57C \\sim Cl7B-C59A
 with sigma of 0.02
 Cl8A-C57C \\sim Cl8A-C61A
 with sigma of 0.02
 O11C-N16A \\sim O11B-N16
 with sigma of 0.02
 N16-C63 \\sim N16A-C63
 with sigma of 0.02
 O12-N16 \\sim O12A-N16A
 with sigma of 0.02
 O12-O11B \\sim O12A-O11C
 with sigma of 0.02
 N3-C8A \\sim N3-C8
 with sigma of 0.02
 C8A-C10 \\sim C8-C10
 with sigma of 0.02
 C9C-C8A \\sim C9B-C8
 with sigma of 0.02
3. Restrained planarity
 O16A, C58A, C57C, C59A, Cl7B, C62A, C60A, C61A, Cl8A, N15A, O14A, O15A
 with sigma of 0.1
4. Uiso/Uaniso restraints and constraints
Cl8 \\sim C58 \\sim C59 \\sim C57 \\sim C60 \\sim O16 \\sim C9 \\sim N15 \\sim
C61 \\sim Cl7 \\sim O14 \\sim O15: within 2A with sigma of 0.01 and sigma for
terminal atoms of 0.02 within 2A
O16A \\sim C58A \\sim C57C \\sim C59A \\sim Cl7B \\sim C62A \\sim C60A \\sim
C61A \\sim Cl8A \\sim N15A \\sim O14A \\sim O15A: within 2A with sigma of 0.01
and sigma for terminal atoms of 0.02 within 2A
N16 \\sim O11B \\sim O12 \\sim N16A \\sim O11C \\sim O12A: within 2A with sigma
of 0.01 and sigma for terminal atoms of 0.02 within 2A
C8 \\sim C8A \\sim C9C \\sim C9B: within 2A with sigma of 0.01 and sigma for
terminal atoms of 0.02 within 2A
Uanis(Cl8) \\sim Ueq, Uanis(C58) \\sim Ueq, Uanis(C59) \\sim Ueq, Uanis(C57)
\\sim Ueq, Uanis(C60) \\sim Ueq, Uanis(O16) \\sim Ueq, Uanis(C9) \\sim Ueq,
Uanis(N15) \\sim Ueq, Uanis(C61) \\sim Ueq, Uanis(Cl7) \\sim Ueq, Uanis(O14)
\\sim Ueq, Uanis(O15) \\sim Ueq: with sigma of 0.002 and sigma for terminal
atoms of 0.004
5. Rigid body (RIGU) restrains
 C63, N16, O12, O11B
 with sigma for 1-2 distances of 0.001 and sigma for 1-3 distances of 0.002
 C63, N16A, O11C, O12A
 with sigma for 1-2 distances of 0.001 and sigma for 1-3 distances of 0.002
 C10, C8, N3, C9B
 with sigma for 1-2 distances of 0.001 and sigma for 1-3 distances of 0.002
 C10, C8A, N3, C9C
 with sigma for 1-2 distances of 0.001 and sigma for 1-3 distances of 0.002
6. Others
 Sof(N16A)=Sof(O11C)=Sof(O12A)=1-FVAR(1)
 Sof(N16)=Sof(O11B)=Sof(O12)=FVAR(1)
 Sof(C8A)=Sof(C9C)=Sof(H9CA)=Sof(H9CB)=Sof(H9CC)=1-FVAR(2)
 Sof(C8)=Sof(C9B)=Sof(H9BA)=Sof(H9BB)=Sof(H9BC)=FVAR(2)
 Fixed Sof: C57C(0.5) C62A(0.5) C61A(0.5) H61A(0.5) C60A(0.5) C59A(0.5)
 H59A(0.5) C58A(0.5) O16A(0.5) Cl7B(0.5) Cl8A(0.5) N15A(0.5) O14A(0.5)
 O15A(0.5) Cl8(0.5) Cl7(0.5) O14(0.5) O16(0.5) C60(0.5) N15(0.5) O15(0.5)
 C59(0.5) C61(0.5) C58(0.5) C9(0.5) C57(0.5)
7.a Free rotating group:
 O11(H11A,H11B)
7.b Rotating group:
 O4(H4A,H4B), O5(H5D,H5E), O9(H9A,H9B), O10(H10A,H10B)
7.c Secondary CH2 refined with riding coordinates:
 C6(H6A,H6B), C7(H7A,H7B), C17(H17A,H17B), C18(H18A,H18B), C34(H34A,H34B),
 C35(H35A,H35B), C45(H45A,H45B), C46(H46A,H46B)
7.d Aromatic/amide H refined with riding coordinates:
 C1(H1), C2(H2), C11(H11), C12(H12), C13(H13), C22(H22), C25(H25), C27(H27),
 C29(H29), C30(H30), C39(H39), C40(H40), C41(H41), C50(H50), C53(H53), C55(H55),
  C64(H64), C68(H68), C61A(H61A), C59A(H59A)
7.e Fitted hexagon refined as free rotating group:
 C57C(C62A,C61A,C60A,C59A,C58A)
7.f Idealised Me refined as rotating group:
 C5(H5A,H5B,H5C), C9B(H9BA,H9BB,H9BC), C16(H16A,H16B,H16C), C20(H20A,H20B,
 H20C), C33(H33A,H33B,H33C), C37(H37A,H37B,H37C), C44(H44A,H44B,H44C), C48(H48A,
 H48B,H48C), C9C(H9CA,H9CB,H9CC)
;
_olex2_submission_special_instructions 'No special instructions were received'

loop_
_space_group_symop_operation_xyz
'x, y, z'
'-x, -y, -z'

loop_
_atom_site_label
_atom_site_type_symbol
_atom_site_fract_x
_atom_site_fract_y
_atom_site_fract_z
_atom_site_U_iso_or_equiv
_atom_site_adp_type
_atom_site_occupancy
_atom_site_site_symmetry_order
_atom_site_calc_flag
_atom_site_refinement_flags_posn
_atom_site_refinement_flags_adp
_atom_site_refinement_flags_occupancy
_atom_site_disorder_assembly
_atom_site_disorder_group
C1 C -0.0397(7) 0.3007(6) 0.3604(5) 0.073(3) Uani 1 1 d . . . . .
H1 H -0.091988 0.329904 0.373998 0.088 Uiso 1 1 calc R U . . .
C2 C -0.0703(6) 0.2286(6) 0.3165(5) 0.064(2) Uani 1 1 d . . . . .
H2 H -0.144806 0.207542 0.299458 0.077 Uiso 1 1 calc R U . . .
C3 C 0.0042(4) 0.1850(4) 0.2958(3) 0.0439(16) Uani 1 1 d . . . . .
C4 C -0.0239(5) 0.1059(4) 0.2482(4) 0.0481(17) Uani 1 1 d . . . . .
C5 C -0.1428(6) 0.0697(6) 0.2211(6) 0.098(3) Uani 1 1 d . . . . .
H5A H -0.187974 0.074221 0.260754 0.147 Uiso 1 1 calc R U . . .
H5B H -0.151531 0.015425 0.196204 0.147 Uiso 1 1 calc R U . . .
H5C H -0.165380 0.096249 0.188804 0.147 Uiso 1 1 calc R U . . .
C6 C 0.0390(5) -0.0002(4) 0.1812(3) 0.0450(16) Uani 1 1 d . . . . .
H6A H -0.038508 -0.028244 0.175856 0.054 Uiso 1 1 calc R U . . .
H6B H 0.083606 -0.030802 0.197149 0.054 Uiso 1 1 calc R U . . .
C7 C 0.0732(5) 0.0131(4) 0.1126(3) 0.0507(17) Uani 1 1 d . . . . .
H7A H 0.077308 -0.035896 0.078982 0.061 Uiso 1 1 calc R U . . .
H7B H 0.019311 0.034135 0.091975 0.061 Uiso 1 1 calc R U . . .
C8 C 0.2315(10) 0.0769(12) 0.0724(6) 0.037(4) Uani 0.54(3) 1 d D U P A 1
C9B C 0.1817(13) 0.0405(15) -0.0032(6) 0.050(4) Uani 0.54(3) 1 d D U P A 1
H9BA H 0.145697 0.075644 -0.018145 0.076 Uiso 0.54(3) 1 calc R U P A 1
H9BB H 0.128173 -0.007679 -0.006176 0.076 Uiso 0.54(3) 1 calc R U P A 1
H9BC H 0.239193 0.029949 -0.033888 0.076 Uiso 0.54(3) 1 calc R U P A 1
C10 C 0.3390(5) 0.1342(4) 0.0897(3) 0.0382(13) Uani 1 1 d D . . . .
C11 C 0.3996(5) 0.1601(4) 0.0391(3) 0.0420(15) Uani 1 1 d . . . . .
H11 H 0.366926 0.151541 -0.006930 0.050 Uiso 1 1 calc R U . . .
C12 C 0.5068(5) 0.1979(4) 0.0570(3) 0.0424(15) Uani 1 1 d . . . . .
H12 H 0.549395 0.216246 0.023508 0.051 Uiso 1 1 calc R U . . .
C13 C 0.5524(5) 0.2093(3) 0.1239(3) 0.0355(13) Uani 1 1 d . . . . .
H13 H 0.627440 0.233477 0.136555 0.043 Uiso 1 1 calc R U . . .
C14 C 0.4867(4) 0.1850(3) 0.1725(3) 0.0265(11) Uani 1 1 d . . . . .
C15 C 0.5270(4) 0.1987(3) 0.2473(3) 0.0272(11) Uani 1 1 d . . . . .
C16 C 0.6475(4) 0.2238(4) 0.2651(3) 0.0374(14) Uani 1 1 d . . . . .
H16A H 0.683179 0.191892 0.229957 0.056 Uiso 1 1 calc R U . . .
H16B H 0.665029 0.218417 0.311674 0.056 Uiso 1 1 calc R U . . .
H16C H 0.673344 0.277636 0.265440 0.056 Uiso 1 1 calc R U . . .
C17 C 0.4781(4) 0.2143(4) 0.3654(3) 0.0372(14) Uani 1 1 d . . . . .
H17A H 0.557750 0.227636 0.377651 0.045 Uiso 1 1 calc R U . . .
H17B H 0.443544 0.172613 0.385789 0.045 Uiso 1 1 calc R U . . .
C18 C 0.4323(5) 0.2836(3) 0.3922(3) 0.0397(14) Uani 1 1 d . . . . .
H18A H 0.436505 0.298196 0.444251 0.048 Uiso 1 1 calc R U . . .
H18B H 0.475175 0.327476 0.377577 0.048 Uiso 1 1 calc R U . . .
C19 C 0.2612(5) 0.3122(3) 0.3869(3) 0.0352(13) Uani 1 1 d . . . . .
C20 C 0.3003(7) 0.3899(4) 0.4372(3) 0.0568(19) Uani 1 1 d . . . . .
H20A H 0.264632 0.391643 0.480731 0.085 Uiso 1 1 calc R U . . .
H20B H 0.282625 0.428262 0.416211 0.085 Uiso 1 1 calc R U . . .
H20C H 0.379348 0.401055 0.447607 0.085 Uiso 1 1 calc R U . . .
C21 C 0.1429(5) 0.2857(4) 0.3623(3) 0.0384(14) Uani 1 1 d . . . . .
C22 C 0.0683(7) 0.3309(4) 0.3849(4) 0.059(2) Uani 1 1 d . . . . .
H22 H 0.091986 0.380963 0.416376 0.071 Uiso 1 1 calc R U . . .
C23 C 0.2231(4) 0.2760(3) 0.1615(3) 0.0331(13) Uani 1 1 d . . . . .
C24 C 0.1361(5) 0.2644(3) 0.1100(3) 0.0395(14) Uani 1 1 d . . . . .
C25 C 0.1399(5) 0.3065(3) 0.0624(3) 0.0387(14) Uani 1 1 d . . . . .
H25 H 0.080582 0.296243 0.028094 0.046 Uiso 1 1 calc R U . . .
C26 C 0.2321(5) 0.3643(3) 0.0657(3) 0.0337(13) Uani 1 1 d . . . . .
C27 C 0.3188(5) 0.3803(3) 0.1153(3) 0.0332(13) Uani 1 1 d . . . . .
H27 H 0.380837 0.420974 0.117430 0.040 Uiso 1 1 calc R U . . .
C28 C 0.3138(4) 0.3366(3) 0.1613(3) 0.0319(12) Uani 1 1 d . . . . .
Cl1 Cl 0.42062(12) 0.35628(8) 0.22541(8) 0.0404(3) Uani 1 1 d . . . . .
Cl2 Cl 0.01830(14) 0.19452(13) 0.10860(12) 0.0739(6) Uani 1 1 d . . . . .
Dy1 Dy 0.25085(2) 0.14845(2) 0.25497(2) 0.02225(8) Uani 1 1 d . . . . .
N1 N 0.1106(4) 0.2145(3) 0.3195(2) 0.0331(11) Uani 1 1 d . . . . .
N2 N 0.0557(4) 0.0759(3) 0.2322(3) 0.0371(11) Uani 1 1 d . . . . .
N3 N 0.1808(4) 0.0679(3) 0.1260(2) 0.0397(11) Uani 1 1 d D . . . .
N4 N 0.3811(3) 0.1490(3) 0.1561(2) 0.0303(10) Uani 1 1 d . . . . .
N5 N 0.4531(3) 0.1908(3) 0.2893(2) 0.0266(10) Uani 1 1 d . . . . .
N6 N 0.3186(4) 0.2648(3) 0.3634(2) 0.0296(10) Uani 1 1 d . . . . .
N7 N 0.2366(5) 0.4099(3) 0.0159(3) 0.0442(13) Uani 1 1 d . . . . .
O1 O 0.2196(3) 0.2356(2) 0.2051(2) 0.0406(10) Uani 1 1 d . . . . .
O2 O 0.3186(4) 0.4627(3) 0.0211(2) 0.0516(12) Uani 1 1 d . . . . .
O3 O 0.1598(4) 0.3934(3) -0.0290(2) 0.0615(13) Uani 1 1 d . . . . .
O4 O 0.2239(3) 0.1047(2) 0.3594(2) 0.0383(9) Uani 1 1 d . . . . .
H4A H 0.155256 0.098138 0.367783 0.058 Uiso 1 1 d R U . . .
H4B H 0.239344 0.061298 0.359711 0.058 Uiso 1 1 d R U . . .
O5 O 0.2954(3) 0.0280(2) 0.2374(2) 0.0396(9) Uani 1 1 d . . . . .
H5D H 0.294153 0.000263 0.268215 0.059 Uiso 1 1 d R U . . .
H5E H 0.317731 0.000173 0.198482 0.059 Uiso 1 1 d R U . . .
C29 C -0.1063(5) 0.6482(4) 0.2385(4) 0.0504(17) Uani 1 1 d . . . . .
H29 H -0.183100 0.635237 0.228331 0.060 Uiso 1 1 calc R U . . .
C30 C -0.0604(5) 0.6227(3) 0.2886(3) 0.0393(14) Uani 1 1 d . . . . .
H30 H -0.104891 0.591672 0.313193 0.047 Uiso 1 1 calc R U . . .
C31 C 0.0518(4) 0.6430(3) 0.3025(3) 0.0303(12) Uani 1 1 d . . . . .
C32 C 0.1083(4) 0.6226(3) 0.3588(3) 0.0297(12) Uani 1 1 d . . . . .
C33 C 0.0403(5) 0.5811(4) 0.4040(3) 0.0419(15) Uani 1 1 d . . . . .
H33A H -0.010837 0.610741 0.425779 0.063 Uiso 1 1 calc R U . . .
H33B H 0.087614 0.574810 0.440735 0.063 Uiso 1 1 calc R U . . .
H33C H -0.000500 0.530488 0.374988 0.063 Uiso 1 1 calc R U . . .
C34 C 0.2707(4) 0.6298(3) 0.4243(3) 0.0312(12) Uani 1 1 d . . . . .
H34A H 0.262869 0.574137 0.416963 0.037 Uiso 1 1 calc R U . . .
H34B H 0.240269 0.650405 0.468856 0.037 Uiso 1 1 calc R U . . .
C35 C 0.3901(4) 0.6704(3) 0.4275(3) 0.0336(13) Uani 1 1 d . . . . .
H35A H 0.399581 0.726695 0.443402 0.040 Uiso 1 1 calc R U . . .
H35B H 0.434133 0.655407 0.460869 0.040 Uiso 1 1 calc R U . . .
C36 C 0.4767(4) 0.5948(3) 0.3401(3) 0.0285(12) Uani 1 1 d . . . . .
C37 C 0.5080(5) 0.5511(4) 0.3871(3) 0.0404(14) Uani 1 1 d . . . . .
H37A H 0.497658 0.497161 0.360472 0.061 Uiso 1 1 calc R U . . .
H37B H 0.462207 0.554725 0.426445 0.061 Uiso 1 1 calc R U . . .
H37C H 0.584607 0.572721 0.405159 0.061 Uiso 1 1 calc R U . . .
C38 C 0.5111(4) 0.5766(3) 0.2666(3) 0.0306(12) Uani 1 1 d . . . . .
C39 C 0.5853(4) 0.5331(3) 0.2460(3) 0.0360(13) Uani 1 1 d . . . . .
H39 H 0.615295 0.511444 0.277956 0.043 Uiso 1 1 calc R U . . .
C40 C 0.6151(5) 0.5216(3) 0.1785(3) 0.0395(14) Uani 1 1 d . . . . .
H40 H 0.666092 0.491726 0.162991 0.047 Uiso 1 1 calc R U . . .
C41 C 0.5699(5) 0.5541(3) 0.1334(3) 0.0406(14) Uani 1 1 d . . . . .
H41 H 0.589360 0.546617 0.086424 0.049 Uiso 1 1 calc R U . . .
C42 C 0.4955(4) 0.5979(3) 0.1576(3) 0.0311(12) Uani 1 1 d . . . . .
C43 C 0.4507(4) 0.6400(3) 0.1142(3) 0.0332(13) Uani 1 1 d . . . . .
C44 C 0.4725(5) 0.6278(4) 0.0383(3) 0.0466(16) Uani 1 1 d . . . . .
H44A H 0.537494 0.666285 0.034418 0.070 Uiso 1 1 calc R U . . .
H44B H 0.409842 0.632817 0.011581 0.070 Uiso 1 1 calc R U . . .
H44C H 0.484481 0.576364 0.019461 0.070 Uiso 1 1 calc R U . . .
C45 C 0.3698(6) 0.7415(4) 0.1102(4) 0.0497(17) Uani 1 1 d . . . . .
H45A H 0.309071 0.713483 0.073521 0.060 Uiso 1 1 calc R U . . .
H45B H 0.432672 0.764082 0.087469 0.060 Uiso 1 1 calc R U . . .
C46 C 0.3356(5) 0.8037(4) 0.1645(4) 0.0485(17) Uani 1 1 d . . . . .
H46A H 0.398282 0.835319 0.198503 0.058 Uiso 1 1 calc R U . . .
H46B H 0.307210 0.837537 0.141663 0.058 Uiso 1 1 calc R U . . .
C47 C 0.1503(5) 0.7567(3) 0.1831(3) 0.0394(14) Uani 1 1 d . . . . .
C48 C 0.1050(6) 0.7881(4) 0.1289(4) 0.0554(18) Uani 1 1 d . . . . .
H48A H 0.076643 0.746295 0.086123 0.083 Uiso 1 1 calc R U . . .
H48B H 0.162963 0.826900 0.117753 0.083 Uiso 1 1 calc R U . . .
H48C H 0.046098 0.811521 0.147664 0.083 Uiso 1 1 calc R U . . .
C49 C 0.0720(5) 0.7100(3) 0.2192(3) 0.0349(13) Uani 1 1 d . . . . .
C50 C -0.0399(5) 0.6924(4) 0.2036(3) 0.0467(16) Uani 1 1 d . . . . .
H50 H -0.070163 0.710800 0.169162 0.056 Uiso 1 1 calc R U . . .
C51 C 0.1450(4) 0.5168(3) 0.1856(3) 0.0289(12) Uani 1 1 d . . . . .
C52 C 0.0738(4) 0.5138(3) 0.1275(3) 0.0340(13) Uani 1 1 d . . . . .
C53 C -0.0247(5) 0.4612(4) 0.1092(3) 0.0438(15) Uani 1 1 d . . . . .
H53 H -0.071672 0.461059 0.071048 0.053 Uiso 1 1 calc R U . . .
C54 C -0.0548(5) 0.4089(4) 0.1469(3) 0.0469(16) Uani 1 1 d . . . . .
C55 C 0.0121(5) 0.4066(3) 0.2025(3) 0.0391(14) Uani 1 1 d . . . . .
H55 H -0.010298 0.369639 0.227630 0.047 Uiso 1 1 calc R U . . .
C56 C 0.1106(5) 0.4585(3) 0.2204(3) 0.0354(13) Uani 1 1 d . . . . .
Cl3 Cl 0.11749(14) 0.57675(9) 0.07838(8) 0.0460(4) Uani 1 1 d . . . . .
Cl4 Cl 0.19865(12) 0.45548(8) 0.28676(7) 0.0389(3) Uani 1 1 d . . . . .
Dy2 Dy 0.32460(2) 0.68617(2) 0.26700(2) 0.02728(8) Uani 1 1 d . . . . .
N8 N 0.1178(4) 0.6850(3) 0.2675(2) 0.0306(10) Uani 1 1 d . . . . .
N9 N 0.2126(3) 0.6430(2) 0.3652(2) 0.0271(9) Uani 1 1 d . . . . .
N10 N 0.4251(3) 0.6474(2) 0.3561(2) 0.0277(10) Uani 1 1 d . . . . .
N11 N 0.4660(3) 0.6087(2) 0.2235(2) 0.0282(10) Uani 1 1 d . . . . .
N12 N 0.3998(4) 0.6889(3) 0.1466(3) 0.0377(12) Uani 1 1 d . . . . .
N13 N 0.2502(4) 0.7650(3) 0.2005(3) 0.0379(11) Uani 1 1 d . . . . .
N14 N -0.1598(5) 0.3523(4) 0.1285(4) 0.0690(19) Uani 1 1 d . . . . .
O6 O 0.2357(3) 0.5688(2) 0.20527(18) 0.0313(8) Uani 1 1 d . . . . .
O7 O -0.2177(5) 0.3544(5) 0.0784(4) 0.116(3) Uani 1 1 d . . . . .
O8 O -0.1840(4) 0.3055(4) 0.1617(3) 0.0813(18) Uani 1 1 d . . . . .
O9 O 0.3373(3) 0.7988(2) 0.3598(2) 0.0455(10) Uani 1 1 d . . . . .
H9A H 0.276406 0.816416 0.359063 0.068 Uiso 1 1 d R U . . .
H9B H 0.390052 0.838185 0.354323 0.068 Uiso 1 1 d R U . . .
O10 O 0.5076(4) 0.7754(2) 0.2871(2) 0.0514(11) Uani 1 1 d . . . . .
H10A H 0.541865 0.768434 0.247305 0.077 Uiso 1 1 d R U . . .
H10B H 0.551736 0.764583 0.317304 0.077 Uiso 1 1 d R U . . .
C63 C -0.1346(6) -0.2227(4) 0.4124(4) 0.0597(18) Uani 1 1 d D . . . .
C64 C -0.1022(6) -0.1828(4) 0.3633(4) 0.062(2) Uani 1 1 d . . . . .
H64 H -0.154449 -0.177846 0.330769 0.075 Uiso 1 1 calc R U . . .
C65 C 0.0051(6) -0.1513(4) 0.3625(3) 0.0507(17) Uani 1 1 d . . . . .
C66 C 0.0879(6) -0.1581(3) 0.4080(3) 0.0465(16) Uani 1 1 d . . . . .
C67 C 0.0487(6) -0.2023(4) 0.4547(3) 0.0494(16) Uani 1 1 d . . . . .
C68 C -0.0595(6) -0.2325(4) 0.4586(3) 0.0510(17) Uani 1 1 d . . . . .
H68 H -0.082311 -0.259556 0.492260 0.061 Uiso 1 1 calc R U . . .
Cl5 Cl 0.04712(17) -0.09905(11) 0.30291(10) 0.0647(5) Uani 1 1 d . . . . .
Cl6 Cl 0.14591(17) -0.21527(12) 0.51017(11) 0.0688(5) Uani 1 1 d . . . . .
N16 N -0.2459(8) -0.2670(7) 0.4074(7) 0.064(3) Uani 0.630(15) 1 d D U P B 1
O11B O -0.3044(8) -0.2708(7) 0.3556(6) 0.075(3) Uani 0.630(15) 1 d D U P B 1
O12 O -0.2786(15) -0.2967(8) 0.4533(7) 0.070(3) Uani 0.630(15) 1 d D U P B 1
O13 O 0.1896(4) -0.1279(3) 0.4059(3) 0.0593(13) Uani 1 1 d . . . . .
F1 F 0.2582(4) 0.1061(3) -0.1332(2) 0.0786(14) Uani 1 1 d . . . . .
F2 F 0.2332(7) 0.1305(4) -0.2339(3) 0.158(3) Uani 1 1 d . . . . .
F3 F 0.3891(4) 0.1848(4) -0.1694(4) 0.135(3) Uani 1 1 d . . . . .
F4 F 0.2801(6) 0.2553(4) -0.1830(4) 0.144(3) Uani 1 1 d . . . . .
F5 F 0.3050(5) 0.2323(3) -0.0796(3) 0.1099(19) Uani 1 1 d . . . . .
F6 F 0.1470(4) 0.1782(4) -0.1442(5) 0.138(3) Uani 1 1 d . . . . .
P1 P 0.26819(14) 0.18196(12) -0.15685(11) 0.0566(5) Uani 1 1 d . . . . .
F7 F 0.6426(3) 0.40760(19) 0.33552(16) 0.0394(8) Uani 1 1 d . . . . .
F8 F 0.8255(3) 0.4243(2) 0.34264(18) 0.0442(8) Uani 1 1 d . . . . .
F9 F 0.7243(3) 0.35457(17) 0.40654(16) 0.0373(7) Uani 1 1 d . . . . .
F10 F 0.8333(3) 0.47134(19) 0.46077(17) 0.0419(8) Uani 1 1 d . . . . .
F11 F 0.7528(3) 0.52424(17) 0.39008(17) 0.0377(7) Uani 1 1 d . . . . .
F12 F 0.6499(3) 0.45387(18) 0.45369(16) 0.0380(7) Uani 1 1 d . . . . .
P2 P 0.73838(11) 0.43943(8) 0.39828(7) 0.0281(3) Uani 1 1 d . . . . .
O11 O 0.3108(5) -0.0179(3) 0.3537(3) 0.0652(14) Uani 1 1 d G . . . .
H11A H 0.268329 -0.054184 0.367177 0.098 Uiso 1 1 d G U . . .
H11B H 0.375432 -0.025948 0.357511 0.098 Uiso 1 1 d G U . . .
C57C C 0.6125(5) 0.0329(4) -0.0610(3) 0.054(4) Uani 0.5 1 d DG U P C -1
C62A C 0.5050(6) -0.0067(4) -0.0835(3) 0.052(3) Uani 0.5 1 d DG U P C -1
C61A C 0.4359(5) -0.0305(5) -0.0360(4) 0.054(3) Uani 0.5 1 d DG U P C -1
H61A H 0.362455 -0.057538 -0.051366 0.064 Uiso 0.5 1 calc R U P C -1
C60A C 0.4743(6) -0.0148(6) 0.0340(3) 0.052(3) Uani 0.5 1 d DG U P C -1
C59A C 0.5818(6) 0.0248(5) 0.0565(3) 0.049(3) Uani 0.5 1 d DG U P C -1
H59A H 0.607985 0.035518 0.104362 0.059 Uiso 0.5 1 calc R U P C -1
C58A C 0.6508(5) 0.0486(4) 0.0090(3) 0.053(3) Uani 0.5 1 d DG U P C -1
O16A O 0.6806(7) 0.0552(5) -0.1043(5) 0.050(2) Uani 0.5 1 d D U P C -1
Cl7B Cl 0.7797(3) 0.1070(2) 0.0394(2) 0.0786(12) Uani 0.5 1 d D U P C -1
Cl8A Cl 0.4534(3) -0.0185(2) -0.16799(18) 0.0584(9) Uani 0.5 1 d D U P C -1
N15A N 0.4056(12) -0.0381(8) 0.0826(8) 0.063(3) Uani 0.5 1 d D U P C -1
O14A O 0.4341(8) -0.0268(5) 0.1431(4) 0.049(2) Uani 0.5 1 d D U P C -1
O15A O 0.3008(13) -0.0804(8) 0.0527(8) 0.106(5) Uani 0.5 1 d D U P C -1
Cl8 Cl 0.6119(3) -0.1405(2) 0.48120(19) 0.0581(9) Uani 0.5 1 d . U P D -1
Cl7 Cl 0.5884(3) 0.0565(3) 0.3301(3) 0.0800(12) Uani 0.5 1 d . U P D -1
O14 O 1.0030(5) 0.0809(4) 0.3983(4) 0.0244(15) Uani 0.5 1 d . U P D -1
O16 O 0.5000(6) -0.0613(4) 0.3965(4) 0.0340(17) Uani 0.5 1 d . U P D -1
C60 C 0.8364(7) 0.0085(5) 0.4191(5) 0.0197(17) Uani 0.5 1 d . U P D -1
N15 N 0.9506(7) 0.0399(5) 0.4219(4) 0.0273(18) Uani 0.5 1 d . U P D -1
O15 O 1.0067(7) 0.0140(5) 0.4646(5) 0.056(2) Uani 0.5 1 d . U P D -1
C59 C 0.7897(9) -0.0446(6) 0.4527(6) 0.035(2) Uani 0.5 1 d . U P D -1
C61 C 0.7781(10) 0.0397(7) 0.3823(7) 0.043(2) Uani 0.5 1 d . U P D -1
C58 C 0.6743(9) -0.0700(7) 0.4438(6) 0.037(2) Uani 0.5 1 d . U P D -1
C9 C 0.6642(10) 0.0168(7) 0.3760(7) 0.046(2) Uani 0.5 1 d . U P D -1
C57 C 0.6046(10) -0.0400(7) 0.4068(6) 0.040(2) Uani 0.5 1 d . U P D -1
N16A N -0.2503(11) -0.2373(14) 0.4262(12) 0.066(3) Uani 0.370(15) 1 d D U P B 2
O11C O -0.3228(13) -0.2225(12) 0.3925(11) 0.078(4) Uani 0.370(15) 1 d D U P B 2
O12A O -0.274(3) -0.2728(14) 0.4702(12) 0.072(5) Uani 0.370(15) 1 d D U P B 2
C8A C 0.2209(11) 0.0970(14) 0.0768(7) 0.039(4) Uani 0.46(3) 1 d D U P A 2
C9C C 0.1687(14) 0.0820(16) 0.0031(8) 0.045(4) Uani 0.46(3) 1 d D U P A 2
H9CA H 0.155515 0.129682 -0.003186 0.068 Uiso 0.46(3) 1 calc R U P A 2
H9CB H 0.099453 0.043328 -0.003956 0.068 Uiso 0.46(3) 1 calc R U P A 2
H9CC H 0.217586 0.063221 -0.031328 0.068 Uiso 0.46(3) 1 calc R U P A 2

loop_
_atom_site_aniso_label
_atom_site_aniso_U_11
_atom_site_aniso_U_22
_atom_site_aniso_U_33
_atom_site_aniso_U_23
_atom_site_aniso_U_13
_atom_site_aniso_U_12
C1 0.072(6) 0.105(7) 0.092(6) 0.068(6) 0.044(5) 0.070(6)
C2 0.038(4) 0.100(7) 0.082(6) 0.050(5) 0.019(4) 0.038(4)
C3 0.023(3) 0.071(5) 0.055(4) 0.041(4) 0.012(3) 0.018(3)
C4 0.020(3) 0.068(5) 0.058(4) 0.031(4) -0.001(3) -0.001(3)
C5 0.023(4) 0.112(8) 0.142(9) 0.024(7) -0.012(5) -0.002(4)
C6 0.031(3) 0.039(3) 0.050(4) 0.009(3) -0.012(3) -0.015(3)
C7 0.036(3) 0.054(4) 0.045(4) 0.006(3) -0.010(3) -0.013(3)
C8 0.032(3) 0.050(8) 0.026(3) 0.006(3) -0.007(2) 0.008(4)
C9B 0.044(6) 0.068(10) 0.028(3) 0.003(5) -0.011(4) 0.005(7)
C10 0.032(2) 0.056(4) 0.024(3) 0.012(3) -0.005(2) 0.005(2)
C11 0.052(4) 0.052(4) 0.024(3) 0.016(3) 0.002(3) 0.010(3)
C12 0.049(4) 0.044(4) 0.034(3) 0.015(3) 0.014(3) 0.005(3)
C13 0.030(3) 0.035(3) 0.039(3) 0.012(3) 0.009(2) 0.001(2)
C14 0.023(3) 0.031(3) 0.027(3) 0.009(2) 0.002(2) 0.006(2)
C15 0.023(3) 0.028(3) 0.027(3) 0.003(2) -0.001(2) 0.004(2)
C16 0.019(3) 0.049(4) 0.037(3) 0.004(3) -0.002(2) 0.003(2)
C17 0.024(3) 0.060(4) 0.028(3) 0.017(3) -0.003(2) 0.006(3)
C18 0.035(3) 0.046(4) 0.025(3) 0.002(3) -0.003(2) -0.005(3)
C19 0.058(4) 0.027(3) 0.023(3) 0.009(2) 0.007(3) 0.011(3)
C20 0.098(6) 0.036(4) 0.035(4) 0.004(3) 0.004(4) 0.021(4)
C21 0.047(4) 0.045(4) 0.039(3) 0.026(3) 0.018(3) 0.025(3)
C22 0.089(6) 0.055(4) 0.064(5) 0.038(4) 0.042(4) 0.049(4)
C23 0.034(3) 0.035(3) 0.037(3) 0.019(3) 0.007(2) 0.012(2)
C24 0.032(3) 0.045(4) 0.049(4) 0.026(3) 0.001(3) 0.009(3)
C25 0.039(3) 0.048(4) 0.034(3) 0.017(3) 0.002(3) 0.014(3)
C26 0.047(3) 0.033(3) 0.027(3) 0.015(2) 0.009(3) 0.014(3)
C27 0.043(3) 0.026(3) 0.033(3) 0.012(2) 0.009(3) 0.009(2)
C28 0.032(3) 0.033(3) 0.033(3) 0.012(2) 0.001(2) 0.010(2)
Cl1 0.0404(8) 0.0345(7) 0.0458(8) 0.0135(6) -0.0082(6) 0.0068(6)
Cl2 0.0365(9) 0.0943(15) 0.1021(16) 0.0703(13) -0.0160(9) -0.0098(9)
Dy1 0.01715(12) 0.02686(14) 0.02308(13) 0.00953(10) -0.00022(9) 0.00322(9)
N1 0.035(3) 0.042(3) 0.035(3) 0.022(2) 0.012(2) 0.019(2)
N2 0.023(2) 0.047(3) 0.040(3) 0.021(2) -0.002(2) -0.004(2)
N3 0.031(2) 0.049(3) 0.027(2) 0.003(2) -0.0078(17) -0.004(2)
N4 0.026(2) 0.039(3) 0.023(2) 0.009(2) -0.0009(18) 0.002(2)
N5 0.020(2) 0.038(3) 0.022(2) 0.0084(19) -0.0002(18) 0.0061(19)
N6 0.030(2) 0.033(2) 0.025(2) 0.0096(19) 0.0035(19) 0.003(2)
N7 0.064(4) 0.046(3) 0.031(3) 0.018(2) 0.009(3) 0.020(3)
O1 0.038(2) 0.051(3) 0.042(2) 0.030(2) 0.0000(18) 0.0090(19)
O2 0.065(3) 0.048(3) 0.052(3) 0.032(2) 0.020(2) 0.012(2)
O3 0.087(4) 0.061(3) 0.044(3) 0.030(2) -0.007(3) 0.017(3)
O4 0.046(2) 0.039(2) 0.038(2) 0.0211(19) 0.0105(19) 0.0155(19)
O5 0.047(2) 0.031(2) 0.045(2) 0.0111(18) 0.013(2) 0.0162(18)
C29 0.029(3) 0.053(4) 0.068(5) 0.022(4) -0.013(3) 0.003(3)
C30 0.035(3) 0.036(3) 0.046(4) 0.014(3) -0.003(3) 0.005(3)
C31 0.030(3) 0.026(3) 0.034(3) 0.008(2) 0.000(2) 0.005(2)
C32 0.029(3) 0.030(3) 0.031(3) 0.010(2) 0.005(2) 0.007(2)
C33 0.032(3) 0.056(4) 0.043(4) 0.029(3) 0.007(3) 0.004(3)
C34 0.032(3) 0.039(3) 0.028(3) 0.016(2) 0.002(2) 0.012(2)
C35 0.038(3) 0.038(3) 0.026(3) 0.011(2) -0.005(2) 0.008(3)
C36 0.022(3) 0.032(3) 0.030(3) 0.014(2) -0.005(2) 0.000(2)
C37 0.042(3) 0.049(4) 0.040(3) 0.022(3) 0.003(3) 0.019(3)
C38 0.024(3) 0.030(3) 0.034(3) 0.012(2) -0.001(2) -0.004(2)
C39 0.025(3) 0.036(3) 0.049(4) 0.018(3) 0.002(3) 0.004(2)
C40 0.034(3) 0.036(3) 0.046(4) 0.012(3) 0.006(3) 0.003(3)
C41 0.041(3) 0.038(3) 0.037(3) 0.010(3) 0.011(3) -0.002(3)
C42 0.030(3) 0.029(3) 0.028(3) 0.010(2) 0.001(2) -0.008(2)
C43 0.033(3) 0.032(3) 0.027(3) 0.010(2) -0.002(2) -0.009(3)
C44 0.053(4) 0.047(4) 0.035(3) 0.016(3) 0.002(3) -0.003(3)
C45 0.054(4) 0.057(4) 0.048(4) 0.038(3) 0.002(3) 0.005(3)
C46 0.048(4) 0.048(4) 0.061(4) 0.043(3) 0.000(3) 0.004(3)
C47 0.053(4) 0.035(3) 0.034(3) 0.016(3) -0.006(3) 0.011(3)
C48 0.053(4) 0.066(5) 0.060(4) 0.037(4) -0.002(3) 0.018(4)
C49 0.037(3) 0.033(3) 0.034(3) 0.008(2) -0.006(2) 0.010(3)
C50 0.045(4) 0.048(4) 0.049(4) 0.016(3) -0.013(3) 0.011(3)
C51 0.028(3) 0.029(3) 0.027(3) 0.006(2) 0.002(2) 0.003(2)
C52 0.032(3) 0.040(3) 0.029(3) 0.013(2) 0.000(2) 0.004(3)
C53 0.038(3) 0.052(4) 0.034(3) 0.010(3) -0.007(3) -0.001(3)
C54 0.030(3) 0.048(4) 0.046(4) 0.005(3) -0.002(3) -0.013(3)
C55 0.042(3) 0.036(3) 0.032(3) 0.007(3) 0.006(3) -0.003(3)
C56 0.038(3) 0.036(3) 0.030(3) 0.011(2) -0.002(2) 0.004(3)
Cl3 0.0611(10) 0.0443(8) 0.0307(7) 0.0152(6) -0.0043(7) 0.0043(7)
Cl4 0.0475(8) 0.0349(7) 0.0333(7) 0.0119(6) -0.0051(6) 0.0064(6)
Dy2 0.02660(14) 0.02604(14) 0.02986(14) 0.01371(11) -0.00255(10) 0.00125(10)
N8 0.031(2) 0.032(2) 0.031(2) 0.013(2) -0.0014(19) 0.006(2)
N9 0.028(2) 0.031(2) 0.024(2) 0.0101(19) 0.0016(18) 0.0079(19)
N10 0.022(2) 0.031(2) 0.028(2) 0.0108(19) -0.0058(18) 0.0000(19)
N11 0.025(2) 0.027(2) 0.030(2) 0.0113(19) -0.0016(19) -0.0035(18)
N12 0.039(3) 0.040(3) 0.038(3) 0.027(2) 0.002(2) 0.001(2)
N13 0.039(3) 0.035(3) 0.043(3) 0.021(2) -0.003(2) 0.006(2)
N14 0.040(3) 0.074(4) 0.072(4) 0.019(4) -0.006(3) -0.025(3)
O6 0.0278(19) 0.032(2) 0.0278(19) 0.0083(16) -0.0021(16) -0.0039(16)
O7 0.055(4) 0.149(7) 0.115(5) 0.055(5) -0.051(4) -0.049(4)
O8 0.052(3) 0.083(4) 0.088(4) 0.031(3) 0.001(3) -0.031(3)
O9 0.043(2) 0.030(2) 0.058(3) 0.006(2) -0.005(2) 0.0067(19)
O10 0.052(3) 0.044(3) 0.051(3) 0.016(2) 0.005(2) -0.007(2)
C63 0.061(3) 0.062(4) 0.050(4) 0.028(4) 0.003(3) -0.011(3)
C64 0.069(5) 0.065(5) 0.047(4) 0.028(4) -0.009(4) -0.008(4)
C65 0.073(5) 0.042(4) 0.035(3) 0.018(3) 0.009(3) 0.001(3)
C66 0.070(5) 0.033(3) 0.040(4) 0.011(3) 0.021(3) 0.017(3)
C67 0.068(5) 0.041(4) 0.042(4) 0.016(3) 0.012(3) 0.013(3)
C68 0.074(5) 0.042(4) 0.038(4) 0.018(3) 0.015(3) 0.007(3)
Cl5 0.0869(14) 0.0587(11) 0.0504(10) 0.0304(9) 0.0120(9) 0.0033(10)
Cl6 0.0798(13) 0.0778(13) 0.0707(13) 0.0424(11) 0.0179(10) 0.0358(11)
N16 0.060(3) 0.058(6) 0.072(6) 0.034(5) 0.001(3) -0.009(4)
O11B 0.065(4) 0.080(7) 0.072(5) 0.029(5) -0.005(4) -0.007(5)
O12 0.075(5) 0.049(7) 0.078(6) 0.033(6) 0.007(5) -0.014(6)
O13 0.062(3) 0.053(3) 0.076(3) 0.029(3) 0.032(3) 0.024(2)
F1 0.096(3) 0.071(3) 0.070(3) 0.041(2) -0.007(3) -0.001(3)
F2 0.237(9) 0.142(6) 0.064(4) 0.048(4) -0.050(5) -0.032(6)
F3 0.055(3) 0.171(7) 0.197(7) 0.089(6) 0.036(4) 0.016(4)
F4 0.157(6) 0.110(5) 0.180(7) 0.114(5) -0.040(5) -0.022(4)
F5 0.138(5) 0.075(4) 0.096(4) 0.019(3) -0.016(4) -0.005(3)
F6 0.043(3) 0.122(5) 0.258(9) 0.076(6) -0.006(4) 0.015(3)
P1 0.0348(9) 0.0703(12) 0.0690(12) 0.0490(11) -0.0125(8) -0.0119(8)
F7 0.0403(18) 0.0417(19) 0.0334(17) 0.0096(15) -0.0098(14) 0.0070(15)
F8 0.0422(19) 0.055(2) 0.046(2) 0.0219(17) 0.0182(16) 0.0219(17)
F9 0.0475(19) 0.0308(17) 0.0370(18) 0.0140(14) -0.0002(15) 0.0113(15)
F10 0.0381(18) 0.046(2) 0.0392(19) 0.0158(16) -0.0106(15) 0.0013(15)
F11 0.0385(18) 0.0315(17) 0.048(2) 0.0195(15) 0.0076(15) 0.0084(14)
F12 0.0380(18) 0.0383(18) 0.0367(18) 0.0088(15) 0.0122(14) 0.0084(15)
P2 0.0281(7) 0.0295(7) 0.0288(7) 0.0108(6) 0.0014(6) 0.0080(6)
O11 0.073(3) 0.051(3) 0.088(4) 0.043(3) 0.014(3) 0.019(3)
C57C 0.071(7) 0.034(6) 0.055(6) 0.014(5) 0.024(6) 0.003(5)
C62A 0.069(6) 0.032(5) 0.056(6) 0.010(5) 0.009(5) 0.018(5)
C61A 0.069(7) 0.033(5) 0.063(6) 0.010(5) 0.019(6) 0.022(5)
C60A 0.074(6) 0.032(5) 0.059(6) 0.019(5) 0.035(5) 0.018(4)
C59A 0.081(7) 0.027(5) 0.042(6) 0.006(5) 0.012(6) 0.020(5)
C58A 0.066(6) 0.032(5) 0.053(6) 0.003(5) 0.016(5) 0.001(5)
O16A 0.049(5) 0.038(5) 0.071(7) 0.028(5) 0.031(5) 0.008(4)
Cl7B 0.074(3) 0.067(2) 0.067(3) 0.005(2) 0.000(2) -0.019(2)
Cl8A 0.070(2) 0.059(2) 0.056(2) 0.0191(17) 0.0101(17) 0.0293(19)
N15A 0.090(8) 0.039(6) 0.067(7) 0.019(5) 0.034(6) 0.023(6)
O14A 0.073(6) 0.045(5) 0.036(5) 0.015(4) 0.025(5) 0.023(5)
O15A 0.174(13) 0.095(9) 0.082(9) 0.053(8) 0.087(9) 0.059(9)
Cl8 0.0558(18) 0.0623(19) 0.0598(19) 0.0390(16) 0.0004(15) -0.0036(15)
Cl7 0.070(2) 0.090(2) 0.110(3) 0.069(2) 0.012(2) 0.0288(19)
O14 0.026(3) 0.018(3) 0.028(3) 0.005(2) 0.021(2) 0.004(2)
O16 0.023(3) 0.027(3) 0.049(3) 0.007(3) 0.009(3) 0.002(2)
C60 0.020(2) 0.019(2) 0.020(2) 0.0059(17) 0.0032(17) 0.0048(17)
N15 0.026(2) 0.026(2) 0.027(2) 0.0012(17) 0.0063(18) 0.0083(18)
O15 0.050(4) 0.054(4) 0.056(4) 0.009(3) 0.013(3) 0.008(3)
C59 0.035(3) 0.035(3) 0.034(3) 0.0095(19) 0.0026(19) 0.0073(19)
C61 0.042(3) 0.044(3) 0.043(3) 0.0111(19) 0.0074(19) 0.0084(19)
C58 0.038(3) 0.037(3) 0.037(3) 0.0115(19) 0.0034(19) 0.0079(19)
C9 0.046(3) 0.046(3) 0.047(3) 0.0147(19) 0.0040(19) 0.0117(19)
C57 0.041(3) 0.039(3) 0.040(3) 0.0112(19) 0.0044(19) 0.0088(19)
N16A 0.061(3) 0.060(8) 0.068(7) 0.029(6) 0.005(4) -0.015(5)
O11C 0.067(5) 0.078(9) 0.080(9) 0.034(7) -0.001(6) -0.009(6)
O12A 0.076(7) 0.060(11) 0.075(8) 0.033(8) 0.014(7) -0.012(8)
C8A 0.031(3) 0.053(9) 0.026(3) 0.005(4) -0.004(3) 0.006(4)
C9C 0.038(6) 0.061(10) 0.026(4) 0.003(5) -0.009(4) 0.004(7)

loop_
_atom_type_symbol
_atom_type_description
_atom_type_scat_dispersion_real
_atom_type_scat_dispersion_imag
_atom_type_scat_source
C C 0.0033 0.0016 'International Tables Vol C Tables 4.2.6.8 and 6.1.1.4'
H H 0.0000 0.0000 'International Tables Vol C Tables 4.2.6.8 and 6.1.1.4'
Cl Cl 0.1484 0.1585 'International Tables Vol C Tables 4.2.6.8 and 6.1.1.4'
Dy Dy -0.1892 4.4098 'International Tables Vol C Tables 4.2.6.8 and 6.1.1.4'
F F 0.0171 0.0103 'International Tables Vol C Tables 4.2.6.8 and 6.1.1.4'
N N 0.0061 0.0033 'International Tables Vol C Tables 4.2.6.8 and 6.1.1.4'
O O 0.0106 0.0060 'International Tables Vol C Tables 4.2.6.8 and 6.1.1.4'
P P 0.1023 0.0942 'International Tables Vol C Tables 4.2.6.8 and 6.1.1.4'

loop_
_geom_angle_atom_site_label_1
_geom_angle_atom_site_label_2
_geom_angle_atom_site_label_3
_geom_angle
_geom_angle_site_symmetry_1
_geom_angle_site_symmetry_3
_geom_angle_publ_flag
C2 C1 H1 120.5 . . ?
C2 C1 C22 119.0(7) . . ?
C22 C1 H1 120.5 . . ?
C1 C2 H2 119.2 . . ?
C1 C2 C3 121.6(7) . . ?
C3 C2 H2 119.2 . . ?
C2 C3 C4 124.2(6) . . ?
N1 C3 C2 119.8(7) . . ?
N1 C3 C4 116.0(5) . . ?
C3 C4 C5 118.0(7) . . ?
N2 C4 C3 115.7(5) . . ?
N2 C4 C5 126.3(7) . . ?
C4 C5 H5A 109.5 . . ?
C4 C5 H5B 109.5 . . ?
C4 C5 H5C 109.5 . . ?
H5A C5 H5B 109.5 . . ?
H5A C5 H5C 109.5 . . ?
H5B C5 H5C 109.5 . . ?
H6A C6 H6B 108.6 . . ?
C7 C6 H6A 110.4 . . ?
C7 C6 H6B 110.4 . . ?
N2 C6 H6A 110.4 . . ?
N2 C6 H6B 110.4 . . ?
N2 C6 C7 106.8(5) . . ?
C6 C7 H7A 110.0 . . ?
C6 C7 H7B 110.0 . . ?
H7A C7 H7B 108.4 . . ?
N3 C7 C6 108.4(5) . . ?
N3 C7 H7A 110.0 . . ?
N3 C7 H7B 110.0 . . ?
C10 C8 C9B 121.5(9) . . ?
N3 C8 C9B 123.4(10) . . ?
N3 C8 C10 114.6(9) . . ?
C8 C9B H9BA 109.5 . . ?
C8 C9B H9BB 109.5 . . ?
C8 C9B H9BC 109.5 . . ?
H9BA C9B H9BB 109.5 . . ?
H9BA C9B H9BC 109.5 . . ?
H9BB C9B H9BC 109.5 . . ?
C11 C10 C8 123.4(6) . . ?
C11 C10 C8A 122.9(7) . . ?
N4 C10 C8 113.8(6) . . ?
N4 C10 C11 122.0(5) . . ?
N4 C10 C8A 114.7(6) . . ?
C10 C11 H11 120.6 . . ?
C12 C11 C10 118.8(5) . . ?
C12 C11 H11 120.6 . . ?
C11 C12 H12 120.2 . . ?
C11 C12 C13 119.6(5) . . ?
C13 C12 H12 120.2 . . ?
C12 C13 H13 120.6 . . ?
C12 C13 C14 118.8(5) . . ?
C14 C13 H13 120.6 . . ?
C13 C14 C15 122.8(5) . . ?
N4 C14 C13 122.3(5) . . ?
N4 C14 C15 114.9(4) . . ?
C14 C15 C16 117.0(5) . . ?
N5 C15 C14 115.3(4) . . ?
N5 C15 C16 127.6(5) . . ?
C15 C16 H16A 109.5 . . ?
C15 C16 H16B 109.5 . . ?
C15 C16 H16C 109.5 . . ?
H16A C16 H16B 109.5 . . ?
H16A C16 H16C 109.5 . . ?
H16B C16 H16C 109.5 . . ?
H17A C17 H17B 108.8 . . ?
C18 C17 H17A 110.7 . . ?
C18 C17 H17B 110.7 . . ?
N5 C17 H17A 110.7 . . ?
N5 C17 H17B 110.7 . . ?
N5 C17 C18 105.4(4) . . ?
C17 C18 H18A 109.9 . . ?
C17 C18 H18B 109.9 . . ?
H18A C18 H18B 108.3 . . ?
N6 C18 C17 108.8(4) . . ?
N6 C18 H18A 109.9 . . ?
N6 C18 H18B 109.9 . . ?
C20 C19 C21 117.7(6) . . ?
N6 C19 C20 126.4(6) . . ?
N6 C19 C21 115.9(5) . . ?
C19 C20 H20A 109.5 . . ?
C19 C20 H20B 109.5 . . ?
C19 C20 H20C 109.5 . . ?
H20A C20 H20B 109.5 . . ?
H20A C20 H20C 109.5 . . ?
H20B C20 H20C 109.5 . . ?
C22 C21 C19 122.7(6) . . ?
N1 C21 C19 115.7(5) . . ?
N1 C21 C22 121.5(6) . . ?
C1 C22 C21 118.3(7) . . ?
C1 C22 H22 120.8 . . ?
C21 C22 H22 120.8 . . ?
C28 C23 C24 114.3(5) . . ?
O1 C23 C24 123.0(5) . . ?
O1 C23 C28 122.7(5) . . ?
C23 C24 Cl2 118.0(4) . . ?
C25 C24 C23 123.4(5) . . ?
C25 C24 Cl2 118.5(4) . . ?
C24 C25 H25 120.8 . . ?
C24 C25 C26 118.3(5) . . ?
C26 C25 H25 120.8 . . ?
C25 C26 N7 118.8(5) . . ?
C27 C26 C25 121.7(5) . . ?
C27 C26 N7 119.4(5) . . ?
C26 C27 H27 120.6 . . ?
C28 C27 C26 118.8(5) . . ?
C28 C27 H27 120.6 . . ?
C23 C28 Cl1 116.5(4) . . ?
C27 C28 C23 123.4(5) . . ?
C27 C28 Cl1 120.0(4) . . ?
N1 Dy1 N3 113.14(15) . . ?
N1 Dy1 N4 143.97(14) . . ?
N1 Dy1 N6 61.50(15) . . ?
N2 Dy1 N1 62.48(16) . . ?
N2 Dy1 N3 62.65(15) . . ?
N2 Dy1 N4 122.66(15) . . ?
N2 Dy1 N5 164.35(15) . . ?
N2 Dy1 N6 121.55(15) . . ?
N4 Dy1 N3 60.03(14) . . ?
N5 Dy1 N1 124.37(15) . . ?
N5 Dy1 N3 118.89(14) . . ?
N5 Dy1 N4 61.67(13) . . ?
N5 Dy1 N6 62.88(14) . . ?
N6 Dy1 N3 160.56(15) . . ?
N6 Dy1 N4 112.06(13) . . ?
O1 Dy1 N1 69.89(14) . . ?
O1 Dy1 N2 92.08(15) . . ?
O1 Dy1 N3 77.00(16) . . ?
O1 Dy1 N4 74.21(15) . . ?
O1 Dy1 N5 103.49(14) . . ?
O1 Dy1 N6 83.77(15) . . ?
O1 Dy1 O4 142.97(15) . . ?
O1 Dy1 O5 146.13(15) . . ?
O4 Dy1 N1 74.06(14) . . ?
O4 Dy1 N2 78.43(14) . . ?
O4 Dy1 N3 126.34(15) . . ?
O4 Dy1 N4 140.52(14) . . ?
O4 Dy1 N5 89.83(14) . . ?
O4 Dy1 N6 71.75(13) . . ?
O5 Dy1 N1 136.65(14) . . ?
O5 Dy1 N2 87.12(15) . . ?
O5 Dy1 N3 72.62(15) . . ?
O5 Dy1 N4 77.84(14) . . ?
O5 Dy1 N5 79.06(14) . . ?
O5 Dy1 N6 124.93(14) . . ?
O5 Dy1 O4 69.83(14) . . ?
C3 N1 Dy1 118.1(4) . . ?
C21 N1 C3 119.8(5) . . ?
C21 N1 Dy1 119.9(4) . . ?
C4 N2 C6 120.7(5) . . ?
C4 N2 Dy1 124.3(4) . . ?
C6 N2 Dy1 112.9(3) . . ?
C7 N3 Dy1 118.8(4) . . ?
C8 N3 C7 117.4(6) . . ?
C8 N3 Dy1 123.6(6) . . ?
C8A N3 C7 120.0(7) . . ?
C8A N3 Dy1 116.3(8) . . ?
C10 N4 C14 118.4(5) . . ?
C10 N4 Dy1 119.1(4) . . ?
C14 N4 Dy1 119.6(3) . . ?
C15 N5 C17 122.1(4) . . ?
C15 N5 Dy1 125.7(3) . . ?
C17 N5 Dy1 111.9(3) . . ?
C18 N6 Dy1 118.9(3) . . ?
C19 N6 C18 118.4(5) . . ?
C19 N6 Dy1 122.0(4) . . ?
O2 N7 C26 117.7(5) . . ?
O3 N7 C26 118.4(5) . . ?
O3 N7 O2 123.9(5) . . ?
C23 O1 Dy1 160.3(4) . . ?
Dy1 O4 H4A 109.8 . . ?
Dy1 O4 H4B 118.7 . . ?
H4A O4 H4B 104.3 . . ?
Dy1 O5 H5D 127.9 . . ?
Dy1 O5 H5E 127.6 . . ?
H5D O5 H5E 104.5 . . ?
C30 C29 H29 120.4 . . ?
C50 C29 H29 120.4 . . ?
C50 C29 C30 119.3(6) . . ?
C29 C30 H30 120.6 . . ?
C29 C30 C31 118.8(6) . . ?
C31 C30 H30 120.6 . . ?
C30 C31 C32 122.6(5) . . ?
N8 C31 C30 122.4(5) . . ?
N8 C31 C32 114.9(5) . . ?
C31 C32 C33 118.4(5) . . ?
N9 C32 C31 116.6(5) . . ?
N9 C32 C33 125.0(5) . . ?
C32 C33 H33A 109.5 . . ?
C32 C33 H33B 109.5 . . ?
C32 C33 H33C 109.5 . . ?
H33A C33 H33B 109.5 . . ?
H33A C33 H33C 109.5 . . ?
H33B C33 H33C 109.5 . . ?
H34A C34 H34B 108.5 . . ?
C35 C34 H34A 110.1 . . ?
C35 C34 H34B 110.1 . . ?
N9 C34 H34A 110.1 . . ?
N9 C34 H34B 110.1 . . ?
N9 C34 C35 107.8(4) . . ?
C34 C35 H35A 110.2 . . ?
C34 C35 H35B 110.2 . . ?
H35A C35 H35B 108.5 . . ?
N10 C35 C34 107.4(4) . . ?
N10 C35 H35A 110.2 . . ?
N10 C35 H35B 110.2 . . ?
C37 C36 C38 117.2(5) . . ?
N10 C36 C37 126.7(5) . . ?
N10 C36 C38 116.1(5) . . ?
C36 C37 H37A 109.5 . . ?
C36 C37 H37B 109.5 . . ?
C36 C37 H37C 109.5 . . ?
H37A C37 H37B 109.5 . . ?
H37A C37 H37C 109.5 . . ?
H37B C37 H37C 109.5 . . ?
C39 C38 C36 122.6(5) . . ?
N11 C38 C36 114.3(5) . . ?
N11 C38 C39 123.1(5) . . ?
C38 C39 H39 120.6 . . ?
C40 C39 C38 118.8(5) . . ?
C40 C39 H39 120.6 . . ?
C39 C40 H40 120.4 . . ?
C39 C40 C41 119.1(6) . . ?
C41 C40 H40 120.4 . . ?
C40 C41 H41 120.4 . . ?
C40 C41 C42 119.3(6) . . ?
C42 C41 H41 120.4 . . ?
C41 C42 C43 122.3(5) . . ?
N11 C42 C41 121.5(5) . . ?
N11 C42 C43 116.0(5) . . ?
C42 C43 C44 120.3(5) . . ?
N12 C43 C42 116.0(5) . . ?
N12 C43 C44 123.6(5) . . ?
C43 C44 H44A 109.5 . . ?
C43 C44 H44B 109.5 . . ?
C43 C44 H44C 109.5 . . ?
H44A C44 H44B 109.5 . . ?
H44A C44 H44C 109.5 . . ?
H44B C44 H44C 109.5 . . ?
H45A C45 H45B 108.5 . . ?
C46 C45 H45A 110.2 . . ?
C46 C45 H45B 110.2 . . ?
N12 C45 H45A 110.2 . . ?
N12 C45 H45B 110.2 . . ?
N12 C45 C46 107.5(5) . . ?
C45 C46 H46A 110.4 . . ?
C45 C46 H46B 110.4 . . ?
H46A C46 H46B 108.6 . . ?
N13 C46 C45 106.6(5) . . ?
N13 C46 H46A 110.4 . . ?
N13 C46 H46B 110.4 . . ?
C49 C47 C48 118.3(5) . . ?
N13 C47 C48 126.0(6) . . ?
N13 C47 C49 115.7(5) . . ?
C47 C48 H48A 109.5 . . ?
C47 C48 H48B 109.5 . . ?
C47 C48 H48C 109.5 . . ?
H48A C48 H48B 109.5 . . ?
H48A C48 H48C 109.5 . . ?
H48B C48 H48C 109.5 . . ?
C50 C49 C47 122.8(5) . . ?
N8 C49 C47 115.0(5) . . ?
N8 C49 C50 122.2(6) . . ?
C29 C50 C49 119.1(6) . . ?
C29 C50 H50 120.4 . . ?
C49 C50 H50 120.4 . . ?
C52 C51 C56 115.9(5) . . ?
O6 C51 C52 122.0(5) . . ?
O6 C51 C56 122.1(5) . . ?
C51 C52 Cl3 117.8(4) . . ?
C53 C52 C51 121.8(5) . . ?
C53 C52 Cl3 120.4(4) . . ?
C52 C53 H53 120.4 . . ?
C52 C53 C54 119.1(6) . . ?
C54 C53 H53 120.4 . . ?
C53 C54 C55 122.2(5) . . ?
C53 C54 N14 120.2(6) . . ?
C55 C54 N14 117.6(6) . . ?
C54 C55 H55 120.7 . . ?
C56 C55 C54 118.7(6) . . ?
C56 C55 H55 120.7 . . ?
C51 C56 Cl4 117.6(4) . . ?
C55 C56 C51 122.1(5) . . ?
C55 C56 Cl4 120.4(5) . . ?
N8 Dy2 N9 60.34(13) . . ?
N10 Dy2 N8 123.47(14) . . ?
N10 Dy2 N9 63.13(13) . . ?
N10 Dy2 N11 62.39(14) . . ?
N10 Dy2 N12 121.02(15) . . ?
N10 Dy2 N13 162.74(15) . . ?
N11 Dy2 N8 145.96(13) . . ?
N11 Dy2 N9 113.91(13) . . ?
N11 Dy2 N12 61.51(15) . . ?
N12 Dy2 N8 112.89(14) . . ?
N12 Dy2 N9 162.51(14) . . ?
N13 Dy2 N8 61.01(15) . . ?
N13 Dy2 N9 118.39(15) . . ?
N13 Dy2 N11 124.87(15) . . ?
N13 Dy2 N12 63.36(16) . . ?
O6 Dy2 N8 74.07(14) . . ?
O6 Dy2 N9 80.67(13) . . ?
O6 Dy2 N10 97.07(14) . . ?
O6 Dy2 N11 71.89(13) . . ?
O6 Dy2 N12 81.92(14) . . ?
O6 Dy2 N13 100.14(14) . . ?
O6 Dy2 O9 151.01(14) . . ?
O6 Dy2 O10 141.35(15) . . ?
O9 Dy2 N8 81.38(14) . . ?
O9 Dy2 N9 73.81(14) . . ?
O9 Dy2 N10 83.64(14) . . ?
O9 Dy2 N11 131.33(14) . . ?
O9 Dy2 N12 122.56(15) . . ?
O9 Dy2 N13 80.65(15) . . ?
O9 Dy2 O10 67.05(15) . . ?
O10 Dy2 N8 141.54(15) . . ?
O10 Dy2 N9 125.31(14) . . ?
O10 Dy2 N10 75.69(14) . . ?
O10 Dy2 N11 71.23(14) . . ?
O10 Dy2 N12 70.68(15) . . ?
O10 Dy2 N13 91.55(15) . . ?
C31 N8 Dy2 120.6(3) . . ?
C49 N8 C31 118.2(5) . . ?
C49 N8 Dy2 119.2(4) . . ?
C32 N9 C34 118.1(4) . . ?
C32 N9 Dy2 122.2(3) . . ?
C34 N9 Dy2 118.9(3) . . ?
C35 N10 Dy2 113.5(3) . . ?
C36 N10 C35 120.0(4) . . ?
C36 N10 Dy2 123.4(3) . . ?
C38 N11 Dy2 120.3(3) . . ?
C42 N11 C38 118.2(5) . . ?
C42 N11 Dy2 121.5(4) . . ?
C43 N12 C45 118.7(5) . . ?
C43 N12 Dy2 122.1(4) . . ?
C45 N12 Dy2 118.6(4) . . ?
C46 N13 Dy2 110.9(4) . . ?
C47 N13 C46 121.2(5) . . ?
C47 N13 Dy2 125.1(4) . . ?
O7 N14 C54 116.9(7) . . ?
O8 N14 C54 119.1(6) . . ?
O8 N14 O7 123.9(6) . . ?
C51 O6 Dy2 149.5(4) . . ?
Dy2 O9 H9A 111.3 . . ?
Dy2 O9 H9B 111.2 . . ?
H9A O9 H9B 102.8 . . ?
Dy2 O10 H10A 110.5 . . ?
Dy2 O10 H10B 111.2 . . ?
H10A O10 H10B 103.1 . . ?
C64 C63 N16 120.0(8) . . ?
C64 C63 N16A 117.8(11) . . ?
C68 C63 C64 121.3(7) . . ?
C68 C63 N16 117.7(7) . . ?
C68 C63 N16A 119.2(10) . . ?
C63 C64 H64 120.5 . . ?
C65 C64 C63 119.0(7) . . ?
C65 C64 H64 120.5 . . ?
C64 C65 C66 123.7(6) . . ?
C64 C65 Cl5 119.7(6) . . ?
C66 C65 Cl5 116.7(5) . . ?
C65 C66 C67 114.0(6) . . ?
O13 C66 C65 122.4(6) . . ?
O13 C66 C67 123.5(7) . . ?
C66 C67 Cl6 116.5(6) . . ?
C68 C67 C66 123.6(7) . . ?
C68 C67 Cl6 119.9(5) . . ?
C63 C68 H68 120.9 . . ?
C67 C68 C63 118.2(6) . . ?
C67 C68 H68 120.9 . . ?
O11B N16 C63 116.0(10) . . ?
O12 N16 C63 121.0(12) . . ?
O12 N16 O11B 123.0(10) . . ?
F2 P1 F1 88.4(3) . . ?
F2 P1 F4 89.8(4) . . ?
F2 P1 F5 178.7(5) . . ?
F3 P1 F1 90.2(3) . . ?
F3 P1 F2 90.0(5) . . ?
F3 P1 F4 88.3(4) . . ?
F3 P1 F5 89.1(4) . . ?
F3 P1 F6 179.4(4) . . ?
F4 P1 F1 177.6(4) . . ?
F5 P1 F1 90.8(3) . . ?
F5 P1 F4 91.1(4) . . ?
F6 P1 F1 89.2(3) . . ?
F6 P1 F2 89.9(5) . . ?
F6 P1 F4 92.3(4) . . ?
F6 P1 F5 91.0(4) . . ?
F8 P2 F7 89.92(19) . . ?
F8 P2 F9 90.13(18) . . ?
F8 P2 F11 89.78(18) . . ?
F8 P2 F12 179.4(2) . . ?
F9 P2 F7 90.23(18) . . ?
F10 P2 F7 179.8(2) . . ?
F10 P2 F8 90.27(19) . . ?
F10 P2 F9 89.93(18) . . ?
F10 P2 F11 89.94(18) . . ?
F10 P2 F12 90.24(19) . . ?
F11 P2 F7 89.90(18) . . ?
F11 P2 F9 179.8(2) . . ?
F11 P2 F12 90.54(18) . . ?
F12 P2 F7 89.57(18) . . ?
F12 P2 F9 89.54(18) . . ?
H11A O11 H11B 104.5 . . ?
C62A C57C C58A 120.0 . . ?
O16A C57C C62A 121.8(6) . . ?
O16A C57C C58A 118.2(6) . . ?
C57C C62A Cl8A 120.2(4) . . ?
C61A C62A C57C 120.0 . . ?
C61A C62A Cl8A 119.5(4) . . ?
C62A C61A H61A 120.0 . . ?
C60A C61A C62A 120.0 . . ?
C60A C61A H61A 120.0 . . ?
C61A C60A C59A 120.0 . . ?
C61A C60A N15A 120.7(6) . . ?
C59A C60A N15A 119.3(6) . . ?
C60A C59A H59A 120.0 . . ?
C58A C59A C60A 120.0 . . ?
C58A C59A H59A 120.0 . . ?
C57C C58A Cl7B 120.1(4) . . ?
C59A C58A C57C 120.0 . . ?
C59A C58A Cl7B 119.5(4) . . ?
C60A N15A O15A 113.7(12) . . ?
O14A N15A C60A 123.7(12) . . ?
O14A N15A O15A 122.5(15) . . ?
C59 C60 N15 124.4(9) . . ?
C61 C60 N15 112.4(9) . . ?
C61 C60 C59 123.2(10) . . ?
O14 N15 C60 135.2(9) . . ?
O14 N15 O15 113.2(9) . . ?
O15 N15 C60 111.6(8) . . ?
C60 C59 C58 116.8(10) . . ?
C60 C61 C9 119.8(11) . . ?
C59 C58 Cl8 118.6(9) . . ?
C59 C58 C57 124.6(11) . . ?
C57 C58 Cl8 116.8(9) . . ?
C61 C9 Cl7 120.5(10) . . ?
C61 C9 C57 123.0(12) . . ?
C57 C9 Cl7 116.5(10) . . ?
O16 C57 C58 127.1(11) . . ?
O16 C57 C9 120.2(11) . . ?
C58 C57 C9 112.5(11) . . ?
O11C N16A C63 124.5(17) . . ?
O12A N16A C63 115(2) . . ?
O12A N16A O11C 120.5(16) . . ?
C10 C8A C9C 116.6(10) . . ?
N3 C8A C10 114.5(10) . . ?
N3 C8A C9C 127.3(11) . . ?
C8A C9C H9CA 109.5 . . ?
C8A C9C H9CB 109.5 . . ?
C8A C9C H9CC 109.5 . . ?
H9CA C9C H9CB 109.5 . . ?
H9CA C9C H9CC 109.5 . . ?
H9CB C9C H9CC 109.5 . . ?

loop_
_geom_bond_atom_site_label_1
_geom_bond_atom_site_label_2
_geom_bond_distance
_geom_bond_site_symmetry_2
_geom_bond_publ_flag
C1 H1 0.9500 . ?
C1 C2 1.354(12) . ?
C1 C22 1.377(12) . ?
C2 H2 0.9500 . ?
C2 C3 1.382(10) . ?
C3 C4 1.482(10) . ?
C3 N1 1.352(7) . ?
C4 C5 1.521(9) . ?
C4 N2 1.268(8) . ?
C5 H5A 0.9800 . ?
C5 H5B 0.9800 . ?
C5 H5C 0.9800 . ?
C6 H6A 0.9900 . ?
C6 H6B 0.9900 . ?
C6 C7 1.501(9) . ?
C6 N2 1.472(8) . ?
C7 H7A 0.9900 . ?
C7 H7B 0.9900 . ?
C7 N3 1.475(7) . ?
C8 C9B 1.523(12) . ?
C8 C10 1.493(12) . ?
C8 N3 1.282(12) . ?
C9B H9BA 0.9800 . ?
C9B H9BB 0.9800 . ?
C9B H9BC 0.9800 . ?
C10 C11 1.396(8) . ?
C10 N4 1.341(7) . ?
C10 C8A 1.482(13) . ?
C11 H11 0.9500 . ?
C11 C12 1.369(9) . ?
C12 H12 0.9500 . ?
C12 C13 1.376(8) . ?
C13 H13 0.9500 . ?
C13 C14 1.387(7) . ?
C14 C15 1.491(7) . ?
C14 N4 1.341(6) . ?
C15 C16 1.494(7) . ?
C15 N5 1.275(7) . ?
C16 H16A 0.9800 . ?
C16 H16B 0.9800 . ?
C16 H16C 0.9800 . ?
C17 H17A 0.9900 . ?
C17 H17B 0.9900 . ?
C17 C18 1.509(9) . ?
C17 N5 1.459(7) . ?
C18 H18A 0.9900 . ?
C18 H18B 0.9900 . ?
C18 N6 1.465(7) . ?
C19 C20 1.488(8) . ?
C19 C21 1.492(9) . ?
C19 N6 1.271(7) . ?
C20 H20A 0.9800 . ?
C20 H20B 0.9800 . ?
C20 H20C 0.9800 . ?
C21 C22 1.409(9) . ?
C21 N1 1.335(8) . ?
C22 H22 0.9500 . ?
C23 C24 1.423(8) . ?
C23 C28 1.416(8) . ?
C23 O1 1.283(6) . ?
C24 C25 1.376(8) . ?
C24 Cl2 1.736(6) . ?
C25 H25 0.9500 . ?
C25 C26 1.383(8) . ?
C26 C27 1.379(8) . ?
C26 N7 1.459(7) . ?
C27 H27 0.9500 . ?
C27 C28 1.371(8) . ?
C28 Cl1 1.738(5) . ?
Dy1 N1 2.564(4) . ?
Dy1 N2 2.498(4) . ?
Dy1 N3 2.610(4) . ?
Dy1 N4 2.591(4) . ?
Dy1 N5 2.521(4) . ?
Dy1 N6 2.576(4) . ?
Dy1 O1 2.215(4) . ?
Dy1 O4 2.423(4) . ?
Dy1 O5 2.378(4) . ?
N3 C8A 1.295(13) . ?
N7 O2 1.237(7) . ?
N7 O3 1.228(7) . ?
O4 H4A 0.8755 . ?
O4 H4B 0.8764 . ?
O5 H5D 0.8967 . ?
O5 H5E 0.8992 . ?
C29 H29 0.9500 . ?
C29 C30 1.379(9) . ?
C29 C50 1.372(9) . ?
C30 H30 0.9500 . ?
C30 C31 1.385(8) . ?
C31 C32 1.488(7) . ?
C31 N8 1.345(7) . ?
C32 C33 1.497(7) . ?
C32 N9 1.281(7) . ?
C33 H33A 0.9800 . ?
C33 H33B 0.9800 . ?
C33 H33C 0.9800 . ?
C34 H34A 0.9900 . ?
C34 H34B 0.9900 . ?
C34 C35 1.519(8) . ?
C34 N9 1.472(6) . ?
C35 H35A 0.9900 . ?
C35 H35B 0.9900 . ?
C35 N10 1.474(7) . ?
C36 C37 1.491(7) . ?
C36 C38 1.503(8) . ?
C36 N10 1.276(7) . ?
C37 H37A 0.9800 . ?
C37 H37B 0.9800 . ?
C37 H37C 0.9800 . ?
C38 C39 1.378(8) . ?
C38 N11 1.348(7) . ?
C39 H39 0.9500 . ?
C39 C40 1.373(8) . ?
C40 H40 0.9500 . ?
C40 C41 1.385(9) . ?
C41 H41 0.9500 . ?
C41 C42 1.396(8) . ?
C42 C43 1.490(8) . ?
C42 N11 1.342(7) . ?
C43 C44 1.502(8) . ?
C43 N12 1.279(8) . ?
C44 H44A 0.9800 . ?
C44 H44B 0.9800 . ?
C44 H44C 0.9800 . ?
C45 H45A 0.9900 . ?
C45 H45B 0.9900 . ?
C45 C46 1.509(10) . ?
C45 N12 1.469(7) . ?
C46 H46A 0.9900 . ?
C46 H46B 0.9900 . ?
C46 N13 1.467(8) . ?
C47 C48 1.512(8) . ?
C47 C49 1.492(8) . ?
C47 N13 1.267(8) . ?
C48 H48A 0.9800 . ?
C48 H48B 0.9800 . ?
C48 H48C 0.9800 . ?
C49 C50 1.386(8) . ?
C49 N8 1.344(7) . ?
C50 H50 0.9500 . ?
C51 C52 1.427(7) . ?
C51 C56 1.430(8) . ?
C51 O6 1.296(6) . ?
C52 C53 1.371(8) . ?
C52 Cl3 1.723(6) . ?
C53 H53 0.9500 . ?
C53 C54 1.374(9) . ?
C54 C55 1.390(9) . ?
C54 N14 1.465(8) . ?
C55 H55 0.9500 . ?
C55 C56 1.365(8) . ?
C56 Cl4 1.724(6) . ?
Dy2 N8 2.613(4) . ?
Dy2 N9 2.625(4) . ?
Dy2 N10 2.501(4) . ?
Dy2 N11 2.574(5) . ?
Dy2 N12 2.598(5) . ?
Dy2 N13 2.529(5) . ?
Dy2 O6 2.221(3) . ?
Dy2 O9 2.364(4) . ?
Dy2 O10 2.478(4) . ?
N14 O7 1.233(9) . ?
N14 O8 1.216(8) . ?
O9 H9A 0.9060 . ?
O9 H9B 0.9060 . ?
O10 H10A 0.9014 . ?
O10 H10B 0.9018 . ?
C63 C64 1.391(9) . ?
C63 C68 1.380(10) . ?
C63 N16 1.447(11) . ?
C63 N16A 1.473(15) . ?
C64 H64 0.9500 . ?
C64 C65 1.354(10) . ?
C65 C66 1.416(10) . ?
C65 Cl5 1.742(6) . ?
C66 C67 1.423(9) . ?
C66 O13 1.289(8) . ?
C67 C68 1.370(10) . ?
C67 Cl6 1.730(7) . ?
C68 H68 0.9500 . ?
N16 O11B 1.228(11) . ?
N16 O12 1.219(11) . ?
F1 P1 1.584(5) . ?
F2 P1 1.562(6) . ?
F3 P1 1.548(6) . ?
F4 P1 1.565(5) . ?
F5 P1 1.563(6) . ?
F6 P1 1.549(6) . ?
F7 P2 1.605(3) . ?
F8 P2 1.595(3) . ?
F9 P2 1.604(3) . ?
F10 P2 1.595(3) . ?
F11 P2 1.602(3) . ?
F12 P2 1.604(3) . ?
O11 H11A 0.8696 . ?
O11 H11B 0.8699 . ?
C57C C62A 1.3900 . ?
C57C C58A 1.3900 . ?
C57C O16A 1.310(8) . ?
C62A C61A 1.3900 . ?
C62A Cl8A 1.722(6) . ?
C61A H61A 0.9500 . ?
C61A C60A 1.3900 . ?
C60A C59A 1.3900 . ?
C60A N15A 1.400(15) . ?
C59A H59A 0.9500 . ?
C59A C58A 1.3900 . ?
C58A Cl7B 1.732(6) . ?
N15A O14A 1.193(16) . ?
N15A O15A 1.40(2) . ?
Cl8 C58 1.726(12) . ?
Cl7 C9 1.715(13) . ?
O14 N15 1.103(10) . ?
O16 C57 1.287(14) . ?
C60 N15 1.424(12) . ?
C60 C59 1.370(15) . ?
C60 C61 1.346(16) . ?
N15 O15 1.342(13) . ?
C59 C58 1.421(16) . ?
C61 C9 1.400(17) . ?
C58 C57 1.429(17) . ?
C9 C57 1.437(17) . ?
N16A O11C 1.244(15) . ?
N16A O12A 1.233(14) . ?
C8A C9C 1.518(13) . ?
C9C H9CA 0.9800 . ?
C9C H9CB 0.9800 . ?
C9C H9CC 0.9800 . ?

loop_
_geom_hbond_atom_site_label_D
_geom_hbond_atom_site_label_H
_geom_hbond_atom_site_label_A
_geom_hbond_distance_DH
_geom_hbond_distance_HA
_geom_hbond_distance_DA
_geom_hbond_angle_DHA
_geom_hbond_site_symmetry_A
_geom_hbond_publ_flag
O4 H4A O14 0.88 2.02 2.887(7) 173.0 1_455 yes
O4 H4B O11 0.88 1.88 2.732(6) 163.7 . yes
O5 H5D O11 0.90 1.83 2.680(7) 157.3 . yes
O5 H5E O14A 0.90 1.94 2.753(9) 150.2 . yes
O9 H9A O13 0.91 1.79 2.605(6) 148.3 1_565 yes
O9 H9B O16 0.91 2.02 2.836(8) 149.8 1_565 yes
O11 H11A O13 0.87 1.86 2.721(7) 172.9 . yes
O11 H11B O16 0.87 2.05 2.876(9) 157.7 . yes

loop_
_geom_torsion_atom_site_label_1
_geom_torsion_atom_site_label_2
_geom_torsion_atom_site_label_3
_geom_torsion_atom_site_label_4
_geom_torsion
_geom_torsion_site_symmetry_1
_geom_torsion_site_symmetry_2
_geom_torsion_site_symmetry_3
_geom_torsion_site_symmetry_4
_geom_torsion_publ_flag
C1 C2 C3 C4 179.8(7) . . . . ?
C1 C2 C3 N1 -0.3(10) . . . . ?
C2 C1 C22 C21 1.0(10) . . . . ?
C2 C3 C4 C5 -1.0(10) . . . . ?
C2 C3 C4 N2 176.7(6) . . . . ?
C2 C3 N1 C21 -0.4(8) . . . . ?
C2 C3 N1 Dy1 -163.5(5) . . . . ?
C3 C4 N2 C6 -175.4(5) . . . . ?
C3 C4 N2 Dy1 -12.8(8) . . . . ?
C4 C3 N1 C21 179.6(5) . . . . ?
C4 C3 N1 Dy1 16.5(6) . . . . ?
C5 C4 N2 C6 2.0(10) . . . . ?
C5 C4 N2 Dy1 164.7(6) . . . . ?
C6 C7 N3 C8 168.9(13) . . . . ?
C6 C7 N3 Dy1 -15.8(7) . . . . ?
C6 C7 N3 C8A -170.2(15) . . . . ?
C7 C6 N2 C4 101.0(6) . . . . ?
C7 C6 N2 Dy1 -63.5(5) . . . . ?
C7 N3 C8A C10 -164.6(12) . . . . ?
C7 N3 C8A C9C 1(3) . . . . ?
C8 C10 C11 C12 -164.8(12) . . . . ?
C8 C10 N4 C14 164.7(11) . . . . ?
C8 C10 N4 Dy1 -34.7(12) . . . . ?
C9B C8 C10 C11 2(2) . . . . ?
C9B C8 C10 N4 -167.4(13) . . . . ?
C9B C8 N3 C7 6(2) . . . . ?
C9B C8 N3 Dy1 -168.7(12) . . . . ?
C10 C8 N3 C7 178.9(10) . . . . ?
C10 C8 N3 Dy1 4(2) . . . . ?
C10 C11 C12 C13 0.3(10) . . . . ?
C11 C10 N4 C14 -4.8(9) . . . . ?
C11 C10 N4 Dy1 155.8(5) . . . . ?
C11 C10 C8A N3 171.6(13) . . . . ?
C11 C10 C8A C9C 5(2) . . . . ?
C11 C12 C13 C14 -2.8(9) . . . . ?
C12 C13 C14 C15 -176.4(5) . . . . ?
C12 C13 C14 N4 1.7(9) . . . . ?
C13 C14 C15 C16 -13.8(8) . . . . ?
C13 C14 C15 N5 163.1(5) . . . . ?
C13 C14 N4 C10 2.1(8) . . . . ?
C13 C14 N4 Dy1 -158.4(4) . . . . ?
C14 C15 N5 C17 -169.7(5) . . . . ?
C14 C15 N5 Dy1 3.3(7) . . . . ?
C15 C14 N4 C10 -179.6(5) . . . . ?
C15 C14 N4 Dy1 19.8(6) . . . . ?
C16 C15 N5 C17 6.9(9) . . . . ?
C16 C15 N5 Dy1 179.8(4) . . . . ?
C17 C18 N6 C19 171.0(5) . . . . ?
C17 C18 N6 Dy1 -18.2(6) . . . . ?
C18 C17 N5 C15 110.0(6) . . . . ?
C18 C17 N5 Dy1 -63.8(5) . . . . ?
C19 C21 C22 C1 -178.6(6) . . . . ?
C19 C21 N1 C3 178.5(5) . . . . ?
C19 C21 N1 Dy1 -18.7(6) . . . . ?
C20 C19 C21 C22 -0.4(8) . . . . ?
C20 C19 C21 N1 -177.4(5) . . . . ?
C20 C19 N6 C18 6.2(8) . . . . ?
C20 C19 N6 Dy1 -164.4(5) . . . . ?
C21 C19 N6 C18 -172.6(5) . . . . ?
C21 C19 N6 Dy1 16.9(6) . . . . ?
C22 C1 C2 C3 -0.1(11) . . . . ?
C22 C21 N1 C3 1.4(8) . . . . ?
C22 C21 N1 Dy1 164.1(4) . . . . ?
C23 C24 C25 C26 -1.4(9) . . . . ?
C24 C23 C28 C27 -0.7(8) . . . . ?
C24 C23 C28 Cl1 177.4(4) . . . . ?
C24 C23 O1 Dy1 104.3(11) . . . . ?
C24 C25 C26 C27 -0.3(9) . . . . ?
C24 C25 C26 N7 -179.4(5) . . . . ?
C25 C26 C27 C28 1.4(9) . . . . ?
C25 C26 N7 O2 177.9(5) . . . . ?
C25 C26 N7 O3 -2.7(8) . . . . ?
C26 C27 C28 C23 -0.9(9) . . . . ?
C26 C27 C28 Cl1 -179.0(4) . . . . ?
C27 C26 N7 O2 -1.2(8) . . . . ?
C27 C26 N7 O3 178.2(5) . . . . ?
C28 C23 C24 C25 1.9(9) . . . . ?
C28 C23 C24 Cl2 -176.9(4) . . . . ?
C28 C23 O1 Dy1 -76.5(13) . . . . ?
Cl2 C24 C25 C26 177.3(5) . . . . ?
Dy1 N3 C8A C10 40(2) . . . . ?
Dy1 N3 C8A C9C -154.5(17) . . . . ?
N1 C3 C4 C5 179.1(7) . . . . ?
N1 C3 C4 N2 -3.2(8) . . . . ?
N1 C21 C22 C1 -1.7(9) . . . . ?
N2 C6 C7 N3 48.7(7) . . . . ?
N3 C8 C10 C11 -170.8(11) . . . . ?
N3 C8 C10 N4 20(2) . . . . ?
N4 C10 C11 C12 3.7(10) . . . . ?
N4 C10 C8A N3 -15(2) . . . . ?
N4 C10 C8A C9C 177.7(14) . . . . ?
N4 C14 C15 C16 167.9(5) . . . . ?
N4 C14 C15 N5 -15.1(7) . . . . ?
N5 C17 C18 N6 51.2(6) . . . . ?
N6 C19 C21 C22 178.5(5) . . . . ?
N6 C19 C21 N1 1.4(7) . . . . ?
N7 C26 C27 C28 -179.5(5) . . . . ?
O1 C23 C24 C25 -178.9(6) . . . . ?
O1 C23 C24 Cl2 2.4(8) . . . . ?
O1 C23 C28 C27 -179.9(5) . . . . ?
O1 C23 C28 Cl1 -1.8(8) . . . . ?
C29 C30 C31 C32 175.9(6) . . . . ?
C29 C30 C31 N8 -1.9(9) . . . . ?
C30 C29 C50 C49 0.5(10) . . . . ?
C30 C31 C32 C33 -2.5(8) . . . . ?
C30 C31 C32 N9 178.2(5) . . . . ?
C30 C31 N8 C49 2.4(8) . . . . ?
C30 C31 N8 Dy2 -161.0(4) . . . . ?
C31 C32 N9 C34 174.7(5) . . . . ?
C31 C32 N9 Dy2 -15.3(6) . . . . ?
C32 C31 N8 C49 -175.6(5) . . . . ?
C32 C31 N8 Dy2 21.0(6) . . . . ?
C33 C32 N9 C34 -4.5(8) . . . . ?
C33 C32 N9 Dy2 165.5(4) . . . . ?
C34 C35 N10 C36 -99.0(5) . . . . ?
C34 C35 N10 Dy2 61.9(5) . . . . ?
C35 C34 N9 C32 -170.7(5) . . . . ?
C35 C34 N9 Dy2 19.0(5) . . . . ?
C36 C38 C39 C40 -177.7(5) . . . . ?
C36 C38 N11 C42 177.5(4) . . . . ?
C36 C38 N11 Dy2 -3.7(6) . . . . ?
C37 C36 C38 C39 -12.2(7) . . . . ?
C37 C36 C38 N11 169.9(5) . . . . ?
C37 C36 N10 C35 -0.1(8) . . . . ?
C37 C36 N10 Dy2 -159.1(4) . . . . ?
C38 C36 N10 C35 -178.7(4) . . . . ?
C38 C36 N10 Dy2 22.3(6) . . . . ?
C38 C39 C40 C41 0.1(8) . . . . ?
C39 C38 N11 C42 -0.3(7) . . . . ?
C39 C38 N11 Dy2 178.5(4) . . . . ?
C39 C40 C41 C42 0.2(8) . . . . ?
C40 C41 C42 C43 174.7(5) . . . . ?
C40 C41 C42 N11 -0.6(8) . . . . ?
C41 C42 C43 C44 8.6(8) . . . . ?
C41 C42 C43 N12 -167.5(5) . . . . ?
C41 C42 N11 C38 0.6(7) . . . . ?
C41 C42 N11 Dy2 -178.2(4) . . . . ?
C42 C43 N12 C45 169.8(5) . . . . ?
C42 C43 N12 Dy2 -18.8(6) . . . . ?
C43 C42 N11 C38 -174.9(4) . . . . ?
C43 C42 N11 Dy2 6.3(6) . . . . ?
C44 C43 N12 C45 -6.1(8) . . . . ?
C44 C43 N12 Dy2 165.3(4) . . . . ?
C45 C46 N13 C47 -97.9(7) . . . . ?
C45 C46 N13 Dy2 64.4(5) . . . . ?
C46 C45 N12 C43 -167.0(5) . . . . ?
C46 C45 N12 Dy2 21.3(6) . . . . ?
C47 C49 C50 C29 179.1(6) . . . . ?
C47 C49 N8 C31 179.4(5) . . . . ?
C47 C49 N8 Dy2 -16.9(6) . . . . ?
C48 C47 C49 C50 1.9(9) . . . . ?
C48 C47 C49 N8 -179.0(5) . . . . ?
C48 C47 N13 C46 -4.1(10) . . . . ?
C48 C47 N13 Dy2 -163.7(5) . . . . ?
C49 C47 N13 C46 174.5(5) . . . . ?
C49 C47 N13 Dy2 14.9(8) . . . . ?
C50 C29 C30 C31 0.4(10) . . . . ?
C50 C49 N8 C31 -1.4(8) . . . . ?
C50 C49 N8 Dy2 162.2(5) . . . . ?
C51 C52 C53 C54 -1.5(10) . . . . ?
C52 C51 C56 C55 -4.6(8) . . . . ?
C52 C51 C56 Cl4 175.3(4) . . . . ?
C52 C51 O6 Dy2 85.2(8) . . . . ?
C52 C53 C54 C55 -0.8(10) . . . . ?
C52 C53 C54 N14 179.8(6) . . . . ?
C53 C54 C55 C56 0.3(10) . . . . ?
C53 C54 N14 O7 0.4(11) . . . . ?
C53 C54 N14 O8 178.6(7) . . . . ?
C54 C55 C56 C51 2.5(9) . . . . ?
C54 C55 C56 Cl4 -177.4(5) . . . . ?
C55 C54 N14 O7 -179.1(8) . . . . ?
C55 C54 N14 O8 -0.8(11) . . . . ?
C56 C51 C52 C53 4.1(8) . . . . ?
C56 C51 C52 Cl3 -173.8(4) . . . . ?
C56 C51 O6 Dy2 -95.4(8) . . . . ?
Cl3 C52 C53 C54 176.3(5) . . . . ?
N8 C31 C32 C33 175.4(5) . . . . ?
N8 C31 C32 N9 -3.8(7) . . . . ?
N8 C49 C50 C29 0.0(10) . . . . ?
N9 C34 C35 N10 -49.9(6) . . . . ?
N10 C36 C38 C39 166.5(5) . . . . ?
N10 C36 C38 N11 -11.3(6) . . . . ?
N11 C38 C39 C40 0.0(8) . . . . ?
N11 C42 C43 C44 -175.9(5) . . . . ?
N11 C42 C43 N12 8.0(7) . . . . ?
N12 C45 C46 N13 -54.1(6) . . . . ?
N13 C47 C49 C50 -176.8(6) . . . . ?
N13 C47 C49 N8 2.3(8) . . . . ?
N14 C54 C55 C56 179.7(6) . . . . ?
O6 C51 C52 C53 -176.4(6) . . . . ?
O6 C51 C52 Cl3 5.7(8) . . . . ?
O6 C51 C56 C55 175.9(5) . . . . ?
O6 C51 C56 Cl4 -4.2(8) . . . . ?
C63 C64 C65 C66 1.8(12) . . . . ?
C63 C64 C65 Cl5 -178.4(6) . . . . ?
C64 C63 C68 C67 -0.4(11) . . . . ?
C64 C63 N16 O11B 4.9(16) . . . . ?
C64 C63 N16 O12 -173.4(12) . . . . ?
C64 C63 N16A O11C 7(3) . . . . ?
C64 C63 N16A O12A 180.0(16) . . . . ?
C64 C65 C66 C67 0.8(10) . . . . ?
C64 C65 C66 O13 179.5(7) . . . . ?
C65 C66 C67 C68 -3.3(9) . . . . ?
C65 C66 C67 Cl6 178.3(5) . . . . ?
C66 C67 C68 C63 3.2(10) . . . . ?
C68 C63 C64 C65 -2.0(12) . . . . ?
C68 C63 N16 O11B -163.8(10) . . . . ?
C68 C63 N16 O12 17.9(17) . . . . ?
C68 C63 N16A O11C 172.0(18) . . . . ?
C68 C63 N16A O12A -15(2) . . . . ?
Cl5 C65 C66 C67 -179.1(5) . . . . ?
Cl5 C65 C66 O13 -0.3(9) . . . . ?
Cl6 C67 C68 C63 -178.4(6) . . . . ?
N16 C63 C64 C65 -170.3(9) . . . . ?
N16 C63 C68 C67 168.1(9) . . . . ?
O13 C66 C67 C68 177.9(6) . . . . ?
O13 C66 C67 Cl6 -0.5(9) . . . . ?
C57C C62A C61A C60A 0.0 . . . . ?
C62A C57C C58A C59A 0.0 . . . . ?
C62A C57C C58A Cl7B -172.8(6) . . . . ?
C62A C61A C60A C59A 0.0 . . . . ?
C62A C61A C60A N15A 179.7(11) . . . . ?
C61A C60A C59A C58A 0.0 . . . . ?
C61A C60A N15A O14A 179.4(10) . . . . ?
C61A C60A N15A O15A 2.9(16) . . . . ?
C60A C59A C58A C57C 0.0 . . . . ?
C60A C59A C58A Cl7B 172.8(6) . . . . ?
C59A C60A N15A O14A -0.8(18) . . . . ?
C59A C60A N15A O15A -177.3(9) . . . . ?
C58A C57C C62A C61A 0.0 . . . . ?
C58A C57C C62A Cl8A 173.9(6) . . . . ?
O16A C57C C62A C61A 178.9(5) . . . . ?
O16A C57C C62A Cl8A -7.2(7) . . . . ?
O16A C57C C58A C59A -178.9(5) . . . . ?
O16A C57C C58A Cl7B 8.4(6) . . . . ?
Cl8A C62A C61A C60A -174.0(6) . . . . ?
N15A C60A C59A C58A -179.7(11) . . . . ?
Cl8 C58 C57 O16 -2.1(17) . . . . ?
Cl8 C58 C57 C9 -178.5(9) . . . . ?
Cl7 C9 C57 O16 3.2(16) . . . . ?
Cl7 C9 C57 C58 179.8(9) . . . . ?
C60 C59 C58 Cl8 176.6(8) . . . . ?
C60 C59 C58 C57 -4.7(17) . . . . ?
C60 C61 C9 Cl7 179.4(9) . . . . ?
C60 C61 C9 C57 -0.7(19) . . . . ?
N15 C60 C59 C58 -179.7(9) . . . . ?
N15 C60 C61 C9 -178.2(10) . . . . ?
C59 C60 N15 O14 178.2(11) . . . . ?
C59 C60 N15 O15 -3.2(13) . . . . ?
C59 C60 C61 C9 -1.2(18) . . . . ?
C59 C58 C57 O16 179.2(11) . . . . ?
C59 C58 C57 C9 2.9(17) . . . . ?
C61 C60 N15 O14 -4.9(16) . . . . ?
C61 C60 N15 O15 173.7(9) . . . . ?
C61 C60 C59 C58 3.8(16) . . . . ?
C61 C9 C57 O16 -176.7(11) . . . . ?
C61 C9 C57 C58 -0.1(18) . . . . ?
N16A C63 C64 C65 162.9(13) . . . . ?
N16A C63 C68 C67 -165.1(12) . . . . ?
C8A C10 C11 C12 176.1(14) . . . . ?
C8A C10 N4 C14 -177.8(13) . . . . ?
C8A C10 N4 Dy1 -17.1(14) . . . . ?
